data_7056293
loop_
_publ_author_name
'Konarev, Dmitri V.'
'Faraonov, Maxim A.'
'Kuz`min, Alexey V.'
'Khasanov, Salavat S.'
'Nakano, Yoshiaki'
'Norko, Semen I.'
'Otsuka, Akihiro'
'Yamochi, Hideki'
'Saito, Gunzi'
'Lyubovskaya, Rimma N.'
'Batov, Mikhail S.'

_publ_section_title
;
 Crystalline salts of metal phthalocyanine radical anions
 [M{Pc(&#x2022;3-)}](&#x2022;-) (M = Cu(II), Pb(II), V(IV)O, Sn(IV)Cl2)
 with cryptand(Na+) cations: structure, optical and magnetic properties
;
_journal_name_full 'New J. Chem.'
_journal_paper_doi 10.1039/C7NJ00530J
_journal_year 2017
_chemical_compound_source no
_chemical_formula_moiety 'C32 H16 N8 Pb, 1(C18 H36 N2 Na O6), C6 H4 Cl2'
_chemical_formula_sum 'C56 H56 Cl2 N10 Na O6 Pb'
_chemical_formula_weight 1266.18
_chemical_melting_point ?
_chemical_name_common no
_chemical_name_systematic 'lead phthalocyanine salt with cryptand[2,2,2] sodium cations, dichlorobenzene solvate'
_chemical_properties_physical ', Air-sensitive,Moisture-sensitive'
_space_group_crystal_system monoclinic
_space_group_IT_number 14
_space_group_name_Hall '-P 2ybc'
_space_group_name_H-M_alt 'P 1 21/c 1'
_symmetry_space_group_name_Hall '-P 2ybc'
_symmetry_space_group_name_H-M 'P 1 21/c 1'
_atom_sites_solution_hydrogens geom
_atom_sites_solution_primary iterative
_audit_creation_date 2017-01-20
_audit_creation_method
;
Olex2 1.2-alpha
(compiled 2017.01.04 svn.r3372 for OlexSys, GUI svn.r5292)
;
_audit_update_record
;
2017-01-21 deposited with the CCDC.
2017-06-06 downloaded from the CCDC.
;
_cell_angle_alpha 90
_cell_angle_beta 109.2322(16)
_cell_angle_gamma 90
_cell_formula_units_Z 4
_cell_length_a 12.73638(18)
_cell_length_b 30.5287(4)
_cell_length_c 14.2894(2)
_cell_measurement_reflns_used 24383
_cell_measurement_temperature 150.00(14)
_cell_measurement_theta_max 28.9810
_cell_measurement_theta_min 1.6660
_cell_volume 5246.00(13)
_computing_cell_refinement 'CrysAlisPro 1.171.38.43 (Rigaku OD, 2015)'
_computing_data_collection 'CrysAlisPro 1.171.38.43 (Rigaku OD, 2015)'
_computing_data_reduction 'CrysAlisPro 1.171.38.43 (Rigaku OD, 2015)'
_computing_molecular_graphics 'Olex2 (Dolomanov et al., 2009)'
_computing_publication_material 'Olex2 (Dolomanov et al., 2009)'
_computing_structure_refinement 'ShelXL (Sheldrick, 2015)'
_computing_structure_solution 'olex2.solve (Bourhis et al., 2015)'
_diffrn_ambient_environment N~2~
_diffrn_ambient_temperature 150.00(14)
_diffrn_detector 'CCD plate'
_diffrn_detector_area_resol_mean 20.9131
_diffrn_detector_type AtlasS2
_diffrn_measured_fraction_theta_full 0.997
_diffrn_measured_fraction_theta_max 0.997
_diffrn_measurement_details
;
List of Runs (angles in degrees, time in seconds):

  # Type    Start    End  Width  t~exp~   \w     \q     \k     \f   Frames
#--------------------------------------------------------------------------
  1  \w     46.00  79.00   1.00   95.00    --  -14.46-178.00 -30.00   33
  2  \w     47.00  73.00   1.00   95.00    --  -14.46 178.00-120.00   26
  3  \w    -64.00  45.00   1.00   95.00    --   16.81 -57.00 -30.00  109
  4  \w    -10.00  64.00   1.00   95.00    --   16.81  57.00-120.00   74
  5  \w    -24.00   2.00   1.00   95.00    --   16.81 -99.00  30.00   26
  6  \w    -72.00  42.00   1.00   95.00    --   16.81 -77.00  90.00  114
  7  \w     11.00  45.00   1.00   95.00    --   16.81 -57.00-120.00   34
;
_diffrn_measurement_device 'four-circle diffractometer'
_diffrn_measurement_device_type 'Xcalibur, AtlasS2, Gemini'
_diffrn_measurement_method '\w scans'
_diffrn_orient_matrix_type 'CrysAlisPro convention (1999,Acta A55,543-557)'
_diffrn_orient_matrix_UB_11 0.0456812000
_diffrn_orient_matrix_UB_12 -0.0146562000
_diffrn_orient_matrix_UB_13 0.0157955000
_diffrn_orient_matrix_UB_21 -0.0362423000
_diffrn_orient_matrix_UB_22 -0.0178415000
_diffrn_orient_matrix_UB_23 -0.0196572000
_diffrn_orient_matrix_UB_31 0.0089487000
_diffrn_orient_matrix_UB_32 0.0025930000
_diffrn_orient_matrix_UB_33 -0.0461150000
_diffrn_radiation_monochromator graphite
_diffrn_radiation_probe x-ray
_diffrn_radiation_type MoK\a
_diffrn_radiation_wavelength 0.71073
_diffrn_reflns_av_R_equivalents 0.0208
_diffrn_reflns_av_unetI/netI 0.0179
_diffrn_reflns_Laue_measured_fraction_full 0.997
_diffrn_reflns_Laue_measured_fraction_max 0.997
_diffrn_reflns_limit_h_max 15
_diffrn_reflns_limit_h_min -13
_diffrn_reflns_limit_k_max 31
_diffrn_reflns_limit_k_min -38
_diffrn_reflns_limit_l_max 17
_diffrn_reflns_limit_l_min -17
_diffrn_reflns_number 47083
_diffrn_reflns_point_group_measured_fraction_full 0.997
_diffrn_reflns_point_group_measured_fraction_max 0.997
_diffrn_reflns_theta_full 25.242
_diffrn_reflns_theta_max 26.372
_diffrn_reflns_theta_min 1.650
_diffrn_source 'fine-focus sealed X-ray tube'
_diffrn_source_type 'Enhance (Mo) X-ray Source'
_exptl_absorpt_coefficient_mu 3.389
_exptl_absorpt_correction_T_max 0.700
_exptl_absorpt_correction_T_min 0.572
_exptl_absorpt_correction_type analytical
_exptl_absorpt_process_details
;
CrysAlisPro 1.171.38.43 (Rigaku Oxford Diffraction, 2015)
Analytical numeric absorption correction using a multifaceted crystal
model based on expressions derived by R.C. Clark & J.S. Reid.
(Clark, R. C. & Reid, J. S. (1995). Acta Cryst. A51, 887-897)
Empirical absorption correction using spherical harmonics,
 implemented in SCALE3 ABSPACK scaling algorithm.
;
_exptl_crystal_colour 'metallic dark black'
_exptl_crystal_colour_lustre metallic
_exptl_crystal_colour_modifier dark
_exptl_crystal_colour_primary black
_exptl_crystal_density_diffrn 1.603
_exptl_crystal_description block
_exptl_crystal_F_000 2548
_exptl_crystal_preparation ', Magnetic properties'
_exptl_crystal_recrystallization_method 'Re-crystallisation from solvent: o-dichlorobenzene'
_exptl_crystal_size_max 0.273
_exptl_crystal_size_mid 0.214
_exptl_crystal_size_min 0.145
_refine_diff_density_max 0.660
_refine_diff_density_min -0.531
_refine_diff_density_rms 0.069
_refine_ls_extinction_method none
_refine_ls_goodness_of_fit_ref 1.031
_refine_ls_hydrogen_treatment constr
_refine_ls_matrix_type full
_refine_ls_number_parameters 1084
_refine_ls_number_reflns 10687
_refine_ls_number_restraints 1707
_refine_ls_restrained_S_all 1.087
_refine_ls_R_factor_all 0.0253
_refine_ls_R_factor_gt 0.0217
_refine_ls_shift/su_max 0.006
_refine_ls_shift/su_mean 0.001
_refine_ls_structure_factor_coef Fsqd
_refine_ls_weighting_details 'w=1/[\s^2^(Fo^2^)+(0.0225P)^2^+7.4728P] where P=(Fo^2^+2Fc^2^)/3'
_refine_ls_weighting_scheme calc
_refine_ls_wR_factor_gt 0.0504
_refine_ls_wR_factor_ref 0.0522
_reflns_Friedel_coverage 0.000
_reflns_number_gt 9774
_reflns_number_total 10687
_reflns_threshold_expression 'I > 2\s(I)'
_cod_data_source_file c7nj00530j2.cif
_cod_data_source_block PbPccrypt222Na
_cod_depositor_comments
;
The following automatic conversions were performed:

'_chemical_melting_point' value 'not measured' was changed to '?' -
the value is undefined or not given.

Automatic conversion script
Id: cif_fix_values 4973 2017-02-22 13:04:09Z antanas 
;
_cod_database_code 7056293
_shelx_shelxl_version_number 2016/6
_chemical_oxdiff_formula 'C56 H56 N10 Pb1 O6 Na1 Cl2'
_shelx_space_group_comment
;
The symmetry employed for this shelxl refinement is uniquely defined
by the following loop, which should always be used as a source of
symmetry information in preference to the above space-group names.
They are only intended as comments.
;
_reflns_odcompleteness_completeness 99.96
_reflns_odcompleteness_iscentric 1
_reflns_odcompleteness_theta 26.32
_olex2_refinement_description
;
1. Fixed Uiso
 At 1.2 times of:
  All C(H) groups, All C(H,H) groups
2. Uiso/Uaniso restraints and constraints
C201 \\sim C202 \\sim C203 \\sim C204 \\sim C205 \\sim C206 \\sim C207 \\sim
C208 \\sim C209 \\sim C210 \\sim C211 \\sim C212 \\sim C213 \\sim C214 \\sim
C215 \\sim C216 \\sim C217 \\sim C218 \\sim C301 \\sim C302 \\sim C303 \\sim
C304 \\sim C305 \\sim C306 \\sim C307 \\sim C308 \\sim C309 \\sim C310 \\sim
C311 \\sim C312 \\sim C313 \\sim C314 \\sim C315 \\sim C316 \\sim C317 \\sim
C318 \\sim C401 \\sim C402 \\sim C403 \\sim C404 \\sim C405 \\sim C406 \\sim
C407 \\sim C408 \\sim C409 \\sim C410 \\sim C411 \\sim C412 \\sim C413 \\sim
C414 \\sim C415 \\sim C416 \\sim C417 \\sim C418: within 1.7A with sigma of
0.001 and sigma for terminal atoms of 0.002
O201 \\sim O202 \\sim O203 \\sim O204 \\sim O205 \\sim O206 \\sim O301 \\sim
O302 \\sim O303 \\sim O304 \\sim O305 \\sim O306 \\sim O401 \\sim O402 \\sim
O403 \\sim O404 \\sim O405 \\sim O406: within 1.7A with sigma of 0.001 and
sigma for terminal atoms of 0.002
N201 \\sim N202 \\sim N301 \\sim N302 \\sim N401 \\sim N402: within 1.7A with
sigma of 0.01 and sigma for terminal atoms of 0.02
Uanis(C201) \\sim Ueq, Uanis(C202) \\sim Ueq, Uanis(C203) \\sim Ueq,
Uanis(C204) \\sim Ueq, Uanis(C205) \\sim Ueq, Uanis(C206) \\sim Ueq,
Uanis(C207) \\sim Ueq, Uanis(C208) \\sim Ueq, Uanis(C209) \\sim Ueq,
Uanis(C210) \\sim Ueq, Uanis(C211) \\sim Ueq, Uanis(C212) \\sim Ueq,
Uanis(C213) \\sim Ueq, Uanis(C214) \\sim Ueq, Uanis(C215) \\sim Ueq,
Uanis(C216) \\sim Ueq, Uanis(C217) \\sim Ueq, Uanis(C218) \\sim Ueq,
Uanis(C301) \\sim Ueq, Uanis(C302) \\sim Ueq, Uanis(C303) \\sim Ueq,
Uanis(C304) \\sim Ueq, Uanis(C305) \\sim Ueq, Uanis(C306) \\sim Ueq,
Uanis(C307) \\sim Ueq, Uanis(C308) \\sim Ueq, Uanis(C309) \\sim Ueq,
Uanis(C310) \\sim Ueq, Uanis(C311) \\sim Ueq, Uanis(C312) \\sim Ueq,
Uanis(C313) \\sim Ueq, Uanis(C314) \\sim Ueq, Uanis(C315) \\sim Ueq,
Uanis(C316) \\sim Ueq, Uanis(C317) \\sim Ueq, Uanis(C318) \\sim Ueq,
Uanis(C401) \\sim Ueq, Uanis(C402) \\sim Ueq, Uanis(C403) \\sim Ueq,
Uanis(C404) \\sim Ueq, Uanis(C405) \\sim Ueq, Uanis(C406) \\sim Ueq,
Uanis(C407) \\sim Ueq, Uanis(C408) \\sim Ueq, Uanis(C409) \\sim Ueq,
Uanis(C410) \\sim Ueq, Uanis(C411) \\sim Ueq, Uanis(C412) \\sim Ueq,
Uanis(C413) \\sim Ueq, Uanis(C414) \\sim Ueq, Uanis(C415) \\sim Ueq,
Uanis(C416) \\sim Ueq, Uanis(C417) \\sim Ueq, Uanis(C418) \\sim Ueq: with sigma
of 0.02 and sigma for terminal atoms of 0.02
Uanis(O201) \\sim Ueq, Uanis(O202) \\sim Ueq, Uanis(O203) \\sim Ueq,
Uanis(O204) \\sim Ueq, Uanis(O205) \\sim Ueq, Uanis(O206) \\sim Ueq,
Uanis(O301) \\sim Ueq, Uanis(O302) \\sim Ueq, Uanis(O303) \\sim Ueq,
Uanis(O304) \\sim Ueq, Uanis(O305) \\sim Ueq, Uanis(O306) \\sim Ueq,
Uanis(O401) \\sim Ueq, Uanis(O402) \\sim Ueq, Uanis(O403) \\sim Ueq,
Uanis(O404) \\sim Ueq, Uanis(O405) \\sim Ueq, Uanis(O406) \\sim Ueq: with sigma
of 0.001 and sigma for terminal atoms of 0.001
Uanis(N201) \\sim Ueq, Uanis(N202) \\sim Ueq, Uanis(N301) \\sim Ueq,
Uanis(N302) \\sim Ueq, Uanis(N401) \\sim Ueq, Uanis(N402) \\sim Ueq: with sigma
of 0.02 and sigma for terminal atoms of 0.02
Uanis(Na2) = Uanis(Na3) = Uanis(Na4)
3. Same fragment restrains
{Na2, N201, N202, C201, C202, O201, C203, C204, O202, C205, C206, C207, C208,
O203, C209, C210, O204, C211, C212, C213, C214, O205, C215, C216, O206, C217,
C218} sigma for 1-2: 0.02, 1-3: 0.02
as
{Na3, N301, N302, C301, C302, O301, C303, C304, O302, C305, C306, C307, C308,
O303, C309, C310, O304, C311, C312, C313, C314, O305, C315, C316, O306, C317,
C318}
{Na2, N201, N202, C201, C202, O201, C203, C204, O202, C205, C206, C207, C208,
O203, C209, C210, O204, C211, C212, C213, C214, O205, C215, C216, O206, C217,
C218} sigma for 1-2: 0.02, 1-3: 0.02
as
{Na4, N401, N402, C401, C402, O401, C403, C404, O402, C405, C406, C407, C408,
O403, C409, C410, O404, C411, C412, C413, C414, O405, C415, C416, O406, C417,
C418}
4. Others
 Fixed Sof: Na2(0.54109) N201(0.54109) N202(0.54109) C201(0.54109)
 H20A(0.54109) H20B(0.54109) C202(0.54109) H20C(0.54109) H20D(0.54109)
 O201(0.54109) C203(0.54109) H20E(0.54109) H20F(0.54109) C204(0.54109)
 H20G(0.54109) H20H(0.54109) O202(0.54109) C205(0.54109) H20I(0.54109)
 H20J(0.54109) C206(0.54109) H20K(0.54109) H20L(0.54109) C207(0.54109)
 H20M(0.54109) H20N(0.54109) C208(0.54109) H20O(0.54109) H20P(0.54109)
 O203(0.54109) C209(0.54109) H20Q(0.54109) H20R(0.54109) C210(0.54109)
 H21A(0.54109) H21B(0.54109) O204(0.54109) C211(0.54109) H21C(0.54109)
 H21D(0.54109) C212(0.54109) H21E(0.54109) H21F(0.54109) C213(0.54109)
 H21G(0.54109) H21H(0.54109) C214(0.54109) H21I(0.54109) H21J(0.54109)
 O205(0.54109) C215(0.54109) H21K(0.54109) H21L(0.54109) C216(0.54109)
 H21M(0.54109) H21N(0.54109) O206(0.54109) C217(0.54109) H21O(0.54109)
 H21P(0.54109) C218(0.54109) H21Q(0.54109) H21R(0.54109) Na3(0.19621)
 N301(0.19621) N302(0.19621) C301(0.19621) H30A(0.19621) H30B(0.19621)
 C302(0.19621) H30C(0.19621) H30D(0.19621) O301(0.19621) C303(0.19621)
 H30E(0.19621) H30F(0.19621) C304(0.19621) H30G(0.19621) H30H(0.19621)
 O302(0.19621) C305(0.19621) H30I(0.19621) H30J(0.19621) C306(0.19621)
 H30K(0.19621) H30L(0.19621) C307(0.19621) H30M(0.19621) H30N(0.19621)
 C308(0.19621) H30O(0.19621) H30P(0.19621) O303(0.19621) C309(0.19621)
 H30Q(0.19621) H30R(0.19621) C310(0.19621) H31A(0.19621) H31B(0.19621)
 O304(0.19621) C311(0.19621) H31C(0.19621) H31D(0.19621) C312(0.19621)
 H31E(0.19621) H31F(0.19621) C313(0.19621) H31G(0.19621) H31H(0.19621)
 C314(0.19621) H31I(0.19621) H31J(0.19621) O305(0.19621) C315(0.19621)
 H31K(0.19621) H31L(0.19621) C316(0.19621) H31M(0.19621) H31N(0.19621)
 O306(0.19621) C317(0.19621) H31O(0.19621) H31P(0.19621) C318(0.19621)
 H31Q(0.19621) H31R(0.19621) Na4(0.26278) N401(0.26278) N402(0.26278)
 C401(0.26278) H40A(0.26278) H40B(0.26278) C402(0.26278) H40C(0.26278)
 H40D(0.26278) O401(0.26278) C403(0.26278) H40E(0.26278) H40F(0.26278)
 C404(0.26278) H40G(0.26278) H40H(0.26278) O402(0.26278) C405(0.26278)
 H40I(0.26278) H40J(0.26278) C406(0.26278) H40K(0.26278) H40L(0.26278)
 C407(0.26278) H40M(0.26278) H40N(0.26278) C408(0.26278) H40O(0.26278)
 H40P(0.26278) O403(0.26278) C409(0.26278) H40Q(0.26278) H40R(0.26278)
 C410(0.26278) H41A(0.26278) H41B(0.26278) O404(0.26278) C411(0.26278)
 H41C(0.26278) H41D(0.26278) C412(0.26278) H41E(0.26278) H41F(0.26278)
 C413(0.26278) H41G(0.26278) H41H(0.26278) C414(0.26278) H41I(0.26278)
 H41J(0.26278) O405(0.26278) C415(0.26278) H41K(0.26278) H41L(0.26278)
 C416(0.26278) H41M(0.26278) H41N(0.26278) O406(0.26278) C417(0.26278)
 H41O(0.26278) H41P(0.26278) C418(0.26278) H41Q(0.26278) H41R(0.26278)
5.a Free rotating group:
 Na2(N201,N202,C201,C202,O201,C203,C204,O202,C205,C206,C207,C208,O203,C209,
 C210,O204,C211,C212,C213,C214,O205,C215,C216,O206,C217,C218)
5.b Secondary CH2 refined with riding coordinates:
 C201(H20A,H20B), C202(H20C,H20D), C203(H20E,H20F), C204(H20G,H20H), C205(H20I,
 H20J), C206(H20K,H20L), C207(H20M,H20N), C208(H20O,H20P), C209(H20Q,H20R),
 C210(H21A,H21B), C211(H21C,H21D), C212(H21E,H21F), C213(H21G,H21H), C214(H21I,
 H21J), C215(H21K,H21L), C216(H21M,H21N), C217(H21O,H21P), C218(H21Q,H21R),
 C301(H30A,H30B), C302(H30C,H30D), C303(H30E,H30F), C304(H30G,H30H), C305(H30I,
 H30J), C306(H30K,H30L), C307(H30M,H30N), C308(H30O,H30P), C309(H30Q,H30R),
 C310(H31A,H31B), C311(H31C,H31D), C312(H31E,H31F), C313(H31G,H31H), C314(H31I,
 H31J), C315(H31K,H31L), C316(H31M,H31N), C317(H31O,H31P), C318(H31Q,H31R),
 C401(H40A,H40B), C402(H40C,H40D), C403(H40E,H40F), C404(H40G,H40H), C405(H40I,
 H40J), C406(H40K,H40L), C407(H40M,H40N), C408(H40O,H40P), C409(H40Q,H40R),
 C410(H41A,H41B), C411(H41C,H41D), C412(H41E,H41F), C413(H41G,H41H), C414(H41I,
 H41J), C415(H41K,H41L), C416(H41M,H41N), C417(H41O,H41P), C418(H41Q,H41R)
5.c Aromatic/amide H refined with riding coordinates:
 C117(H117), C118(H118), C119(H119), C120(H120), C121(H121), C122(H122),
 C123(H123), C124(H124), C125(H125), C126(H126), C127(H127), C128(H128),
 C129(H129), C130(H130), C131(H131), C132(H132), C3(H3), C4(H4), C5(H5), C6(H6)
;
_olex2_submission_original_sample_id PbPc-crypt222
_olex2_submission_special_instructions 'No special instructions were received'
_oxdiff_exptl_absorpt_empirical_details
;
Empirical correction (ABSPACK) includes:
- Absorption correction using spherical harmonics
- Frame scaling
;
_oxdiff_exptl_absorpt_empirical_full_max 1.052
_oxdiff_exptl_absorpt_empirical_full_min 0.957

loop_
_space_group_symop_operation_xyz
'x, y, z'
'-x, y+1/2, -z+1/2'
'-x, -y, -z'
'x, -y-1/2, z-1/2'

loop_
_atom_site_label
_atom_site_type_symbol
_atom_site_fract_x
_atom_site_fract_y
_atom_site_fract_z
_atom_site_U_iso_or_equiv
_atom_site_adp_type
_atom_site_occupancy
_atom_site_site_symmetry_order
_atom_site_calc_flag
_atom_site_refinement_flags_posn
_atom_site_refinement_flags_adp
_atom_site_refinement_flags_occupancy
_atom_site_disorder_assembly
_atom_site_disorder_group
Pb1 Pb 0.02156(2) 0.28899(2) 0.80699(2) 0.01820(3) Uani 1 1 d . . . A 1
N101 N 0.13049(17) 0.35263(7) 0.81033(15) 0.0188(4) Uani 1 1 d . . . A 1
N102 N -0.09913(16) 0.34912(6) 0.78174(14) 0.0171(4) Uani 1 1 d . . . A 1
N103 N -0.11764(16) 0.27673(7) 0.65309(15) 0.0174(4) Uani 1 1 d . . . A 1
N104 N 0.11216(16) 0.27968(7) 0.68707(15) 0.0190(4) Uani 1 1 d . . . A 1
N105 N 0.02943(17) 0.40575(7) 0.87528(15) 0.0194(4) Uani 1 1 d . . . A 1
N106 N -0.27331(16) 0.31553(7) 0.67951(14) 0.0180(4) Uani 1 1 d . . . A 1
N107 N -0.01752(16) 0.22948(7) 0.57391(15) 0.0188(4) Uani 1 1 d . . . A 1
N108 N 0.28381(16) 0.32010(7) 0.76774(15) 0.0198(4) Uani 1 1 d . . . A 1
C101 C 0.2389(2) 0.34993(8) 0.81057(17) 0.0189(5) Uani 1 1 d . . . A 1
C102 C 0.3028(2) 0.38614(8) 0.86812(18) 0.0197(5) Uani 1 1 d . . . A 1
C103 C 0.2297(2) 0.41034(8) 0.90284(18) 0.0195(5) Uani 1 1 d . . . A 1
C104 C 0.1210(2) 0.38931(8) 0.86384(17) 0.0183(5) Uani 1 1 d . . . A 1
C105 C -0.0724(2) 0.38844(8) 0.83140(17) 0.0182(5) Uani 1 1 d . . . A 1
C106 C -0.1739(2) 0.41145(8) 0.82428(17) 0.0191(5) Uani 1 1 d . . . A 1
C107 C -0.2623(2) 0.38474(8) 0.76801(17) 0.0187(5) Uani 1 1 d . . . A 1
C108 C -0.2130(2) 0.34616(8) 0.74138(17) 0.0173(5) Uani 1 1 d . . . A 1
C109 C -0.2287(2) 0.28538(8) 0.63653(17) 0.0173(5) Uani 1 1 d . . . A 1
C110 C -0.2952(2) 0.25894(8) 0.55339(17) 0.0180(5) Uani 1 1 d . . . A 1
C111 C -0.2205(2) 0.23515(8) 0.51960(18) 0.0181(5) Uani 1 1 d . . . A 1
C112 C -0.10928(19) 0.24624(8) 0.58451(17) 0.0174(5) Uani 1 1 d . . . A 1
C113 C 0.08482(19) 0.24470(8) 0.62311(17) 0.0175(5) Uani 1 1 d . . . A 1
C114 C 0.18495(19) 0.22786(8) 0.60842(17) 0.0187(5) Uani 1 1 d . . . A 1
C115 C 0.2723(2) 0.25561(8) 0.66200(17) 0.0187(5) Uani 1 1 d . . . A 1
C116 C 0.2244(2) 0.28765(8) 0.71078(18) 0.0193(5) Uani 1 1 d . . . A 1
C117 C 0.4154(2) 0.39693(9) 0.8948(2) 0.0249(5) Uani 1 1 d . . . A 1
H117 H 0.463700 0.380842 0.871532 0.030 Uiso 1 1 calc R . . A 1
C118 C 0.4526(2) 0.43240(9) 0.9572(2) 0.0306(6) Uani 1 1 d . . . A 1
H118 H 0.527260 0.440198 0.976439 0.037 Uiso 1 1 calc R . . A 1
C119 C 0.3800(2) 0.45679(9) 0.9920(2) 0.0311(6) Uani 1 1 d . . . A 1
H119 H 0.407459 0.480414 1.034045 0.037 Uiso 1 1 calc R . . A 1
C120 C 0.2675(2) 0.44638(8) 0.96487(19) 0.0246(5) Uani 1 1 d . . . A 1
H120 H 0.219155 0.462870 0.987316 0.030 Uiso 1 1 calc R . . A 1
C121 C -0.1945(2) 0.45326(8) 0.85486(19) 0.0229(5) Uani 1 1 d . . . A 1
H121 H -0.136394 0.471174 0.891444 0.028 Uiso 1 1 calc R . . A 1
C122 C -0.3036(2) 0.46705(9) 0.8290(2) 0.0286(6) Uani 1 1 d . . . A 1
H122 H -0.318977 0.494720 0.848454 0.034 Uiso 1 1 calc R . . A 1
C123 C -0.3916(2) 0.44024(9) 0.7741(2) 0.0291(6) Uani 1 1 d . . . A 1
H123 H -0.464301 0.450299 0.758723 0.035 Uiso 1 1 calc R . . A 1
C124 C -0.3727(2) 0.39913(9) 0.74232(19) 0.0248(5) Uani 1 1 d . . . A 1
H124 H -0.431298 0.381599 0.705100 0.030 Uiso 1 1 calc R . . A 1
C125 C -0.4096(2) 0.25591(8) 0.50581(19) 0.0219(5) Uani 1 1 d . . . A 1
H125 H -0.459078 0.271757 0.528158 0.026 Uiso 1 1 calc R . . A 1
C126 C -0.4475(2) 0.22856(9) 0.42418(19) 0.0258(5) Uani 1 1 d . . . A 1
H126 H -0.523567 0.225347 0.392354 0.031 Uiso 1 1 calc R . . A 1
C127 C -0.3725(2) 0.20558(9) 0.3887(2) 0.0262(6) Uani 1 1 d . . . A 1
H127 H -0.399811 0.187973 0.332838 0.031 Uiso 1 1 calc R . . A 1
C128 C -0.2588(2) 0.20873(8) 0.43572(19) 0.0223(5) Uani 1 1 d . . . A 1
H128 H -0.209376 0.193639 0.411945 0.027 Uiso 1 1 calc R . . A 1
C129 C 0.2050(2) 0.19183(9) 0.55663(18) 0.0223(5) Uani 1 1 d . . . A 1
H129 H 0.147580 0.173179 0.522000 0.027 Uiso 1 1 calc R . . A 1
C130 C 0.3126(2) 0.18474(9) 0.55844(19) 0.0254(6) Uani 1 1 d . . . A 1
H130 H 0.328011 0.160705 0.525142 0.030 Uiso 1 1 calc R . . A 1
C131 C 0.3994(2) 0.21312(9) 0.6096(2) 0.0255(6) Uani 1 1 d . . . A 1
H131 H 0.470854 0.207812 0.608312 0.031 Uiso 1 1 calc R . . A 1
C132 C 0.3809(2) 0.24877(8) 0.66182(18) 0.0220(5) Uani 1 1 d . . . A 1
H132 H 0.438502 0.267509 0.695567 0.026 Uiso 1 1 calc R . . A 1
Na2 Na 0.13895(19) 0.59306(8) 0.67327(19) 0.0225(3) Uani 0.5411 1 d D . P B 1
N201 N 0.2621(3) 0.59400(12) 0.5487(3) 0.025(2) Uani 0.5411 1 d DG U P B 1
N202 N 0.0254(3) 0.59108(10) 0.8001(2) 0.033(2) Uani 0.5411 1 d DG U P B 1
C201 C 0.3468(3) 0.56124(14) 0.5785(3) 0.0305(9) Uani 0.5411 1 d DG U P B 1
H20A H 0.407147 0.572180 0.634680 0.037 Uiso 0.5411 1 calc R . P B 1
H20B H 0.376098 0.556403 0.524650 0.037 Uiso 0.5411 1 calc R . P B 1
C202 C 0.3087(3) 0.51842(12) 0.6061(3) 0.0306(9) Uani 0.5411 1 d DG U P B 1
H20C H 0.250650 0.506066 0.550073 0.037 Uiso 0.5411 1 calc R . P B 1
H20D H 0.370154 0.497854 0.626763 0.037 Uiso 0.5411 1 calc R . P B 1
O201 O 0.2677(2) 0.52686(10) 0.6852(2) 0.0285(7) Uani 0.5411 1 d DG U P B 1
C203 C 0.2253(3) 0.48998(9) 0.7156(3) 0.0356(7) Uani 0.5411 1 d DG U P B 1
H20E H 0.229355 0.493368 0.784212 0.043 Uiso 0.5411 1 calc R . P B 1
H20F H 0.269455 0.464651 0.711249 0.043 Uiso 0.5411 1 calc R . P B 1
C204 C 0.1114(3) 0.48317(7) 0.6545(3) 0.0350(7) Uani 0.5411 1 d DG U P B 1
H20G H 0.085372 0.455377 0.671417 0.042 Uiso 0.5411 1 calc R . P B 1
H20H H 0.106722 0.482025 0.585427 0.042 Uiso 0.5411 1 calc R . P B 1
O202 O 0.0366(2) 0.52051(8) 0.6695(2) 0.0301(7) Uani 0.5411 1 d DG U P B 1
C205 C -0.0114(3) 0.51227(9) 0.7399(3) 0.0331(6) Uani 0.5411 1 d DG U P B 1
H20I H 0.043615 0.501014 0.799453 0.040 Uiso 0.5411 1 calc R . P B 1
H20J H -0.069680 0.490538 0.715861 0.040 Uiso 0.5411 1 calc R . P B 1
C206 C -0.0595(3) 0.55441(11) 0.7624(3) 0.0325(6) Uani 0.5411 1 d DG U P B 1
H20K H -0.094847 0.548677 0.811728 0.039 Uiso 0.5411 1 calc R . P B 1
H20L H -0.116625 0.564355 0.702641 0.039 Uiso 0.5411 1 calc R . P B 1
C207 C 0.1838(4) 0.58495(14) 0.4496(2) 0.0271(8) Uani 0.5411 1 d DG U P B 1
H20M H 0.163163 0.554256 0.445760 0.033 Uiso 0.5411 1 calc R . P B 1
H20N H 0.220722 0.590177 0.401155 0.033 Uiso 0.5411 1 calc R . P B 1
C208 C 0.0794(4) 0.61249(13) 0.4232(2) 0.0271(8) Uani 0.5411 1 d DG U P B 1
H20O H 0.098386 0.643348 0.426034 0.033 Uiso 0.5411 1 calc R . P B 1
H20P H 0.031564 0.605710 0.356451 0.033 Uiso 0.5411 1 calc R . P B 1
O203 O 0.0231(3) 0.60294(10) 0.49284(19) 0.0229(7) Uani 0.5411 1 d DG U P B 1
C209 C -0.0692(3) 0.63181(11) 0.4830(2) 0.0314(8) Uani 0.5411 1 d DG U P B 1
H20Q H -0.127761 0.615816 0.497626 0.038 Uiso 0.5411 1 calc R . P B 1
H20R H -0.098628 0.642173 0.415123 0.038 Uiso 0.5411 1 calc R . P B 1
C210 C -0.0351(3) 0.67020(9) 0.5515(3) 0.0311(8) Uani 0.5411 1 d DG U P B 1
H21A H 0.022531 0.686493 0.536001 0.037 Uiso 0.5411 1 calc R . P B 1
H21B H -0.098294 0.689509 0.541519 0.037 Uiso 0.5411 1 calc R . P B 1
O204 O 0.0062(3) 0.65636(8) 0.6545(2) 0.0262(6) Uani 0.5411 1 d DG U P B 1
C211 C -0.0738(3) 0.65310(10) 0.6980(3) 0.0276(7) Uani 0.5411 1 d DG U P B 1
H21C H -0.135560 0.636440 0.654588 0.033 Uiso 0.5411 1 calc R . P B 1
H21D H -0.100909 0.682267 0.704252 0.033 Uiso 0.5411 1 calc R . P B 1
C212 C -0.0374(3) 0.63238(11) 0.7958(3) 0.0276(7) Uani 0.5411 1 d DG U P B 1
H21E H -0.102185 0.626270 0.815006 0.033 Uiso 0.5411 1 calc R . P B 1
H21F H 0.009136 0.652832 0.843597 0.033 Uiso 0.5411 1 calc R . P B 1
C213 C 0.3131(3) 0.63858(13) 0.5536(4) 0.0297(9) Uani 0.5411 1 d DG U P B 1
H21G H 0.375179 0.636997 0.528561 0.036 Uiso 0.5411 1 calc R . P B 1
H21H H 0.258523 0.658553 0.511550 0.036 Uiso 0.5411 1 calc R . P B 1
C214 C 0.3531(3) 0.65599(12) 0.6574(4) 0.0298(9) Uani 0.5411 1 d DG U P B 1
H21I H 0.409332 0.636776 0.699979 0.036 Uiso 0.5411 1 calc R . P B 1
H21J H 0.385158 0.684897 0.658777 0.036 Uiso 0.5411 1 calc R . P B 1
O205 O 0.2591(3) 0.65807(9) 0.6903(3) 0.0204(6) Uani 0.5411 1 d DG U P B 1
C215 C 0.2862(3) 0.67520(10) 0.7897(3) 0.0289(7) Uani 0.5411 1 d DG U P B 1
H21K H 0.219112 0.685945 0.799877 0.035 Uiso 0.5411 1 calc R . P B 1
H21L H 0.337242 0.699609 0.798059 0.035 Uiso 0.5411 1 calc R . P B 1
C216 C 0.3386(3) 0.64048(12) 0.8657(3) 0.0288(7) Uani 0.5411 1 d DG U P B 1
H21M H 0.406349 0.629998 0.856447 0.035 Uiso 0.5411 1 calc R . P B 1
H21N H 0.357729 0.652891 0.931724 0.035 Uiso 0.5411 1 calc R . P B 1
O206 O 0.2624(3) 0.60439(11) 0.8562(2) 0.0309(6) Uani 0.5411 1 d DG U P B 1
C217 C 0.2068(4) 0.60632(13) 0.92825(19) 0.0305(7) Uani 0.5411 1 d DG U P B 1
H21O H 0.189673 0.636590 0.937986 0.037 Uiso 0.5411 1 calc R . P B 1
H21P H 0.255803 0.595175 0.991012 0.037 Uiso 0.5411 1 calc R . P B 1
C218 C 0.1020(4) 0.58026(12) 0.8970(2) 0.0307(7) Uani 0.5411 1 d DG U P B 1
H21Q H 0.120967 0.549466 0.897628 0.037 Uiso 0.5411 1 calc R . P B 1
H21R H 0.064471 0.584460 0.945413 0.037 Uiso 0.5411 1 calc R . P B 1
Cl1 Cl 0.63946(7) 0.59214(3) 0.78113(6) 0.04201(18) Uani 1 1 d . . . . .
Cl2 Cl 0.63316(7) 0.52987(2) 0.60325(6) 0.04066(17) Uani 1 1 d . . . . .
C1 C 0.6390(2) 0.61370(10) 0.6690(2) 0.0313(6) Uani 1 1 d . . . . .
C2 C 0.6356(2) 0.58620(10) 0.5902(2) 0.0319(6) Uani 1 1 d . . . . .
C3 C 0.6352(2) 0.60398(11) 0.5010(2) 0.0387(7) Uani 1 1 d . . . . .
H3 H 0.631582 0.585726 0.447924 0.046 Uiso 1 1 calc R . . . .
C4 C 0.6403(3) 0.64894(12) 0.4909(3) 0.0452(8) Uani 1 1 d . . . . .
H4 H 0.640840 0.660900 0.431153 0.054 Uiso 1 1 calc R . . . .
C5 C 0.6447(2) 0.67592(11) 0.5691(3) 0.0433(8) Uani 1 1 d . . . . .
H5 H 0.648779 0.706096 0.562043 0.052 Uiso 1 1 calc R . . . .
C6 C 0.6430(2) 0.65868(10) 0.6586(3) 0.0377(7) Uani 1 1 d . . . . .
H6 H 0.644518 0.677114 0.710874 0.045 Uiso 1 1 calc R . . . .
Na3 Na 0.1369(8) 0.5908(2) 0.6770(7) 0.0225(3) Uani 0.1962 1 d D . P C 2
N301 N 0.2477(10) 0.5879(4) 0.5443(9) 0.026(3) Uani 0.1962 1 d D U P C 2
N302 N 0.0287(9) 0.5992(4) 0.8103(8) 0.029(3) Uani 0.1962 1 d D U P C 2
C301 C 0.3104(17) 0.6281(5) 0.5480(14) 0.0297(9) Uani 0.1962 1 d D U P C 2
H30A H 0.263541 0.648704 0.500801 0.036 Uiso 0.1962 1 calc R . P C 2
H30B H 0.373569 0.621541 0.526776 0.036 Uiso 0.1962 1 calc R . P C 2
C302 C 0.3523(16) 0.6500(7) 0.6474(17) 0.0298(9) Uani 0.1962 1 d D U P C 2
H30C H 0.412887 0.633010 0.691454 0.036 Uiso 0.1962 1 calc R . P C 2
H30D H 0.380530 0.678892 0.640361 0.036 Uiso 0.1962 1 calc R . P C 2
O301 O 0.2699(9) 0.6536(3) 0.6869(8) 0.0207(7) Uani 0.1962 1 d D U P C 2
C303 C 0.2866(18) 0.6754(5) 0.7747(11) 0.0289(7) Uani 0.1962 1 d D U P C 2
H30E H 0.217018 0.688599 0.773699 0.035 Uiso 0.1962 1 calc R . P C 2
H30F H 0.339708 0.698803 0.780040 0.035 Uiso 0.1962 1 calc R . P C 2
C304 C 0.3269(15) 0.6476(5) 0.8609(10) 0.0289(7) Uani 0.1962 1 d D U P C 2
H30G H 0.320895 0.663729 0.917408 0.035 Uiso 0.1962 1 calc R . P C 2
H30H H 0.405301 0.642143 0.873059 0.035 Uiso 0.1962 1 calc R . P C 2
O302 O 0.2703(8) 0.6044(4) 0.8569(7) 0.0308(7) Uani 0.1962 1 d D U P C 2
C305 C 0.2252(10) 0.5953(5) 0.9284(9) 0.0307(7) Uani 0.1962 1 d D U P C 2
H30I H 0.273693 0.606549 0.991310 0.037 Uiso 0.1962 1 calc R . P C 2
H30J H 0.220291 0.563793 0.934634 0.037 Uiso 0.1962 1 calc R . P C 2
C306 C 0.1124(9) 0.6148(4) 0.9065(8) 0.0305(7) Uani 0.1962 1 d D U P C 2
H30K H 0.118504 0.646435 0.903966 0.037 Uiso 0.1962 1 calc R . P C 2
H30L H 0.084817 0.607835 0.960450 0.037 Uiso 0.1962 1 calc R . P C 2
C307 C 0.3300(12) 0.5522(5) 0.5753(13) 0.0306(10) Uani 0.1962 1 d D U P C 2
H30M H 0.390585 0.561787 0.633024 0.037 Uiso 0.1962 1 calc R . P C 2
H30N H 0.360568 0.546802 0.522510 0.037 Uiso 0.1962 1 calc R . P C 2
C308 C 0.2843(13) 0.5103(4) 0.5997(13) 0.0305(10) Uani 0.1962 1 d D U P C 2
H30O H 0.235341 0.497112 0.539266 0.037 Uiso 0.1962 1 calc R . P C 2
H30P H 0.344862 0.490021 0.629296 0.037 Uiso 0.1962 1 calc R . P C 2
O303 O 0.2234(7) 0.5179(2) 0.6677(7) 0.0280(8) Uani 0.1962 1 d D U P C 2
C309 C 0.1682(12) 0.4805(3) 0.6798(13) 0.0350(7) Uani 0.1962 1 d D U P C 2
H30Q H 0.221634 0.459087 0.717865 0.042 Uiso 0.1962 1 calc R . P C 2
H30R H 0.129000 0.467827 0.615477 0.042 Uiso 0.1962 1 calc R . P C 2
C310 C 0.0863(10) 0.4910(4) 0.7328(11) 0.0342(6) Uani 0.1962 1 d D U P C 2
H31A H 0.126272 0.500048 0.800263 0.041 Uiso 0.1962 1 calc R . P C 2
H31B H 0.043593 0.464998 0.735600 0.041 Uiso 0.1962 1 calc R . P C 2
O304 O 0.0081(7) 0.5273(3) 0.6793(7) 0.0304(8) Uani 0.1962 1 d D U P C 2
C311 C -0.0679(10) 0.5344(4) 0.7285(10) 0.0325(7) Uani 0.1962 1 d D U P C 2
H31C H -0.098226 0.506420 0.739006 0.039 Uiso 0.1962 1 calc R . P C 2
H31D H -0.128778 0.551891 0.686393 0.039 Uiso 0.1962 1 calc R . P C 2
C312 C -0.0207(11) 0.5570(4) 0.8261(9) 0.0323(7) Uani 0.1962 1 d D U P C 2
H31E H -0.078917 0.562207 0.854727 0.039 Uiso 0.1962 1 calc R . P C 2
H31F H 0.035777 0.538723 0.871525 0.039 Uiso 0.1962 1 calc R . P C 2
C313 C 0.1651(13) 0.5833(7) 0.4443(9) 0.0271(8) Uani 0.1962 1 d D U P C 2
H31G H 0.143941 0.552690 0.433267 0.033 Uiso 0.1962 1 calc R . P C 2
H31H H 0.199652 0.591578 0.395704 0.033 Uiso 0.1962 1 calc R . P C 2
C314 C 0.0632(13) 0.6100(7) 0.4277(10) 0.0270(8) Uani 0.1962 1 d D U P C 2
H31I H 0.082117 0.640846 0.433774 0.032 Uiso 0.1962 1 calc R . P C 2
H31J H 0.011662 0.604757 0.361538 0.032 Uiso 0.1962 1 calc R . P C 2
O305 O 0.0122(8) 0.5977(4) 0.5012(6) 0.0232(8) Uani 0.1962 1 d D U P C 2
C315 C -0.0789(11) 0.6243(5) 0.4942(10) 0.0312(8) Uani 0.1962 1 d D U P C 2
H31K H -0.127779 0.609663 0.523871 0.037 Uiso 0.1962 1 calc R . P C 2
H31L H -0.120521 0.629935 0.425042 0.037 Uiso 0.1962 1 calc R . P C 2
C316 C -0.0375(16) 0.6680(4) 0.5485(10) 0.0312(8) Uani 0.1962 1 d D U P C 2
H31M H 0.018094 0.681109 0.524409 0.037 Uiso 0.1962 1 calc R . P C 2
H31N H -0.098962 0.688409 0.536844 0.037 Uiso 0.1962 1 calc R . P C 2
O306 O 0.0092(9) 0.6586(3) 0.6518(8) 0.0263(7) Uani 0.1962 1 d D U P C 2
C317 C -0.0390(11) 0.6678(4) 0.7168(9) 0.0277(8) Uani 0.1962 1 d D U P C 2
H31O H -0.108953 0.682169 0.682136 0.033 Uiso 0.1962 1 calc R . P C 2
H31P H 0.007176 0.689070 0.762635 0.033 Uiso 0.1962 1 calc R . P C 2
C318 C -0.0625(11) 0.6317(5) 0.7761(11) 0.0277(7) Uani 0.1962 1 d D U P C 2
H31Q H -0.129646 0.616765 0.736521 0.033 Uiso 0.1962 1 calc R . P C 2
H31R H -0.076358 0.644017 0.833485 0.033 Uiso 0.1962 1 calc R . P C 2
Na4 Na 0.1451(6) 0.5898(2) 0.6680(6) 0.0225(3) Uani 0.2628 1 d D . P D 3
N401 N 0.0232(8) 0.5864(3) 0.7975(7) 0.020(3) Uani 0.2628 1 d D U P D 3
N402 N 0.2655(9) 0.5939(4) 0.5503(8) 0.026(4) Uani 0.2628 1 d D U P D 3
C401 C -0.0245(10) 0.6284(4) 0.7987(8) 0.0275(7) Uani 0.2628 1 d D U P D 3
H40A H 0.033793 0.648959 0.832255 0.033 Uiso 0.2628 1 calc R . P D 3
H40B H -0.076052 0.626813 0.835608 0.033 Uiso 0.2628 1 calc R . P D 3
C402 C -0.0874(9) 0.6455(4) 0.6913(8) 0.0275(7) Uani 0.2628 1 d D U P D 3
H40C H -0.156773 0.629607 0.664237 0.033 Uiso 0.2628 1 calc R . P D 3
H40D H -0.105314 0.676258 0.694601 0.033 Uiso 0.2628 1 calc R . P D 3
O401 O -0.0290(5) 0.6410(2) 0.6322(5) 0.0271(7) Uani 0.2628 1 d D U P D 3
C403 C -0.0483(13) 0.6608(4) 0.5420(9) 0.0313(8) Uani 0.2628 1 d D U P D 3
H40E H 0.016013 0.677720 0.541654 0.038 Uiso 0.2628 1 calc R . P D 3
H40F H -0.111890 0.680258 0.527527 0.038 Uiso 0.2628 1 calc R . P D 3
C404 C -0.0701(10) 0.6255(4) 0.4688(8) 0.0314(8) Uani 0.2628 1 d D U P D 3
H40G H -0.088353 0.638253 0.403166 0.038 Uiso 0.2628 1 calc R . P D 3
H40H H -0.134298 0.608944 0.470948 0.038 Uiso 0.2628 1 calc R . P D 3
O402 O 0.0254(7) 0.5949(3) 0.4848(5) 0.0235(7) Uani 0.2628 1 d D U P D 3
C405 C 0.0836(11) 0.6037(6) 0.4179(8) 0.0271(8) Uani 0.2628 1 d D U P D 3
H40I H 0.100537 0.634678 0.418239 0.033 Uiso 0.2628 1 calc R . P D 3
H40J H 0.038874 0.595367 0.351167 0.033 Uiso 0.2628 1 calc R . P D 3
C406 C 0.1885(10) 0.5775(6) 0.4512(8) 0.0271(8) Uani 0.2628 1 d D U P D 3
H40K H 0.225772 0.579595 0.402077 0.033 Uiso 0.2628 1 calc R . P D 3
H40L H 0.170825 0.546919 0.457086 0.033 Uiso 0.2628 1 calc R . P D 3
C407 C -0.0517(10) 0.5512(4) 0.7657(10) 0.0326(6) Uani 0.2628 1 d D U P D 3
H40M H -0.108434 0.559361 0.704002 0.039 Uiso 0.2628 1 calc R . P D 3
H40N H -0.088338 0.546281 0.814470 0.039 Uiso 0.2628 1 calc R . P D 3
C408 C 0.0013(11) 0.5088(3) 0.7498(10) 0.0330(6) Uani 0.2628 1 d D U P D 3
H40O H 0.054796 0.499079 0.811875 0.040 Uiso 0.2628 1 calc R . P D 3
H40P H -0.055267 0.486292 0.726927 0.040 Uiso 0.2628 1 calc R . P D 3
O403 O 0.0570(7) 0.5153(2) 0.6763(7) 0.0301(8) Uani 0.2628 1 d D U P D 3
C409 C 0.1227(9) 0.4797(3) 0.6746(10) 0.0351(7) Uani 0.2628 1 d D U P D 3
H40Q H 0.115819 0.472505 0.606726 0.042 Uiso 0.2628 1 calc R . P D 3
H40R H 0.098957 0.454519 0.703925 0.042 Uiso 0.2628 1 calc R . P D 3
C410 C 0.2434(9) 0.4908(4) 0.7331(10) 0.0356(7) Uani 0.2628 1 d D U P D 3
H41A H 0.249482 0.495635 0.801777 0.043 Uiso 0.2628 1 calc R . P D 3
H41B H 0.289405 0.465703 0.731205 0.043 Uiso 0.2628 1 calc R . P D 3
O404 O 0.2879(6) 0.5292(3) 0.6976(6) 0.0281(7) Uani 0.2628 1 d D U P D 3
C411 C 0.3250(11) 0.5203(4) 0.6167(10) 0.0306(10) Uani 0.2628 1 d D U P D 3
H41C H 0.265451 0.507027 0.563242 0.037 Uiso 0.2628 1 calc R . P D 3
H41D H 0.386822 0.499903 0.636821 0.037 Uiso 0.2628 1 calc R . P D 3
C412 C 0.3611(10) 0.5624(4) 0.5815(11) 0.0305(10) Uani 0.2628 1 d D U P D 3
H41E H 0.422095 0.575191 0.634466 0.037 Uiso 0.2628 1 calc R . P D 3
H41F H 0.387023 0.556486 0.526059 0.037 Uiso 0.2628 1 calc R . P D 3
C413 C 0.1085(10) 0.5795(4) 0.9001(7) 0.0307(7) Uani 0.2628 1 d D U P D 3
H41G H 0.072031 0.580762 0.949910 0.037 Uiso 0.2628 1 calc R . P D 3
H41H H 0.142590 0.550895 0.903529 0.037 Uiso 0.2628 1 calc R . P D 3
C414 C 0.1973(10) 0.6150(4) 0.9203(8) 0.0304(7) Uani 0.2628 1 d D U P D 3
H41I H 0.163964 0.643923 0.910418 0.036 Uiso 0.2628 1 calc R . P D 3
H41J H 0.248792 0.612867 0.987423 0.036 Uiso 0.2628 1 calc R . P D 3
O405 O 0.2535(7) 0.6061(3) 0.8478(6) 0.0310(6) Uani 0.2628 1 d D U P D 3
C415 C 0.3353(10) 0.6388(4) 0.8548(9) 0.0289(7) Uani 0.2628 1 d D U P D 3
H41K H 0.395598 0.626812 0.835430 0.035 Uiso 0.2628 1 calc R . P D 3
H41L H 0.365703 0.649360 0.922472 0.035 Uiso 0.2628 1 calc R . P D 3
C416 C 0.2786(14) 0.6767(4) 0.7849(9) 0.0289(7) Uani 0.2628 1 d D U P D 3
H41M H 0.214264 0.686902 0.800727 0.035 Uiso 0.2628 1 calc R . P D 3
H41N H 0.329999 0.701043 0.793354 0.035 Uiso 0.2628 1 calc R . P D 3
O406 O 0.2444(6) 0.6612(3) 0.6828(6) 0.0200(7) Uani 0.2628 1 d D U P D 3
C417 C 0.3407(13) 0.6595(5) 0.6498(14) 0.0298(9) Uani 0.2628 1 d D U P D 3
H41O H 0.398981 0.641854 0.694730 0.036 Uiso 0.2628 1 calc R . P D 3
H41P H 0.369495 0.688785 0.647420 0.036 Uiso 0.2628 1 calc R . P D 3
C418 C 0.3009(14) 0.6391(4) 0.5463(11) 0.0297(9) Uani 0.2628 1 d D U P D 3
H41Q H 0.239353 0.656060 0.503561 0.036 Uiso 0.2628 1 calc R . P D 3
H41R H 0.360779 0.639868 0.518441 0.036 Uiso 0.2628 1 calc R . P D 3

loop_
_atom_site_aniso_label
_atom_site_aniso_U_11
_atom_site_aniso_U_22
_atom_site_aniso_U_33
_atom_site_aniso_U_23
_atom_site_aniso_U_13
_atom_site_aniso_U_12
Pb1 0.02106(5) 0.01611(5) 0.01593(5) 0.00066(4) 0.00405(4) 0.00193(3)
N101 0.0206(10) 0.0179(10) 0.0173(10) -0.0011(8) 0.0053(8) 0.0021(8)
N102 0.0202(10) 0.0157(10) 0.0158(9) -0.0003(8) 0.0065(8) 0.0013(8)
N103 0.0180(10) 0.0169(10) 0.0168(10) -0.0014(8) 0.0050(8) 0.0016(8)
N104 0.0163(10) 0.0188(10) 0.0200(10) -0.0038(8) 0.0033(8) 0.0012(8)
N105 0.0250(11) 0.0170(10) 0.0171(10) -0.0012(8) 0.0080(8) 0.0008(8)
N106 0.0194(10) 0.0187(10) 0.0167(10) 0.0024(8) 0.0073(8) 0.0024(8)
N107 0.0192(10) 0.0188(10) 0.0173(10) -0.0016(8) 0.0044(8) 0.0017(8)
N108 0.0178(10) 0.0192(10) 0.0204(10) -0.0013(8) 0.0034(8) 0.0012(8)
C101 0.0208(12) 0.0171(12) 0.0174(11) 0.0009(10) 0.0046(10) 0.0004(9)
C102 0.0246(12) 0.0162(12) 0.0182(12) 0.0021(10) 0.0070(10) -0.0004(10)
C103 0.0239(12) 0.0158(12) 0.0174(11) 0.0021(10) 0.0049(10) -0.0010(9)
C104 0.0239(12) 0.0161(12) 0.0136(11) 0.0005(9) 0.0043(9) 0.0002(9)
C105 0.0251(12) 0.0156(12) 0.0154(11) 0.0006(9) 0.0089(10) 0.0015(9)
C106 0.0264(13) 0.0188(12) 0.0154(11) 0.0033(9) 0.0112(10) 0.0032(10)
C107 0.0234(12) 0.0184(12) 0.0169(11) 0.0026(9) 0.0101(10) 0.0032(10)
C108 0.0214(12) 0.0175(12) 0.0151(11) 0.0025(9) 0.0088(9) 0.0032(9)
C109 0.0183(11) 0.0158(12) 0.0164(11) 0.0041(9) 0.0040(9) 0.0012(9)
C110 0.0208(12) 0.0159(12) 0.0172(11) 0.0026(9) 0.0058(10) 0.0009(9)
C111 0.0199(12) 0.0159(12) 0.0183(12) 0.0013(9) 0.0058(10) -0.0002(9)
C112 0.0207(12) 0.0151(11) 0.0162(11) -0.0002(9) 0.0056(9) 0.0000(9)
C113 0.0185(11) 0.0175(12) 0.0155(11) 0.0008(9) 0.0044(9) 0.0042(9)
C114 0.0183(12) 0.0207(12) 0.0160(11) 0.0022(10) 0.0042(9) 0.0042(9)
C115 0.0214(12) 0.0177(12) 0.0164(11) 0.0017(9) 0.0054(10) 0.0036(9)
C116 0.0187(12) 0.0191(12) 0.0197(12) -0.0001(10) 0.0060(10) 0.0027(9)
C117 0.0245(13) 0.0228(13) 0.0284(14) -0.0019(11) 0.0101(11) -0.0024(10)
C118 0.0256(14) 0.0281(15) 0.0385(16) -0.0053(12) 0.0111(12) -0.0101(11)
C119 0.0373(16) 0.0218(14) 0.0345(15) -0.0114(12) 0.0122(13) -0.0114(12)
C120 0.0307(14) 0.0193(13) 0.0252(13) -0.0039(11) 0.0111(11) -0.0026(10)
C121 0.0324(14) 0.0184(12) 0.0221(12) 0.0008(10) 0.0146(11) 0.0021(10)
C122 0.0393(16) 0.0203(13) 0.0310(14) 0.0003(11) 0.0182(13) 0.0091(11)
C123 0.0273(14) 0.0293(15) 0.0331(15) 0.0053(12) 0.0133(12) 0.0120(11)
C124 0.0243(13) 0.0257(14) 0.0249(13) 0.0014(11) 0.0088(11) 0.0044(10)
C125 0.0206(12) 0.0216(13) 0.0237(13) -0.0006(10) 0.0077(10) 0.0001(10)
C126 0.0194(12) 0.0295(14) 0.0247(13) 0.0002(11) 0.0021(10) -0.0026(11)
C127 0.0269(13) 0.0275(14) 0.0208(13) -0.0070(11) 0.0031(11) -0.0048(11)
C128 0.0244(13) 0.0208(13) 0.0215(12) -0.0036(10) 0.0072(10) -0.0008(10)
C129 0.0236(13) 0.0259(14) 0.0155(11) -0.0020(10) 0.0037(10) 0.0031(10)
C130 0.0293(14) 0.0260(14) 0.0222(13) -0.0037(11) 0.0103(11) 0.0068(11)
C131 0.0211(13) 0.0319(15) 0.0265(13) 0.0024(11) 0.0120(11) 0.0080(11)
C132 0.0203(12) 0.0244(13) 0.0207(12) 0.0015(10) 0.0060(10) 0.0010(10)
Na2 0.0298(7) 0.0197(6) 0.0214(7) 0.0018(5) 0.0131(5) 0.0019(5)
N201 0.027(3) 0.028(3) 0.023(3) -0.002(3) 0.011(3) -0.006(3)
N202 0.029(4) 0.031(4) 0.033(4) 0.008(3) 0.002(3) -0.006(3)
C201 0.021(2) 0.0340(18) 0.0366(15) -0.0083(14) 0.0102(16) -0.0017(15)
C202 0.022(2) 0.0337(18) 0.0364(15) -0.0080(13) 0.0096(16) -0.0012(15)
O201 0.0286(10) 0.0287(9) 0.0281(9) 0.0014(6) 0.0094(7) -0.0012(7)
C203 0.0418(15) 0.0266(11) 0.0401(16) 0.0030(11) 0.0157(13) -0.0038(11)
C204 0.0415(14) 0.0258(11) 0.0396(16) 0.0024(11) 0.0161(13) -0.0044(11)
O202 0.0297(10) 0.0286(9) 0.0319(9) 0.0011(7) 0.0100(7) 0.0007(7)
C205 0.0382(13) 0.0259(11) 0.0382(15) 0.0022(10) 0.0167(12) -0.0054(10)
C206 0.0372(14) 0.0259(12) 0.0380(15) 0.0023(11) 0.0174(12) -0.0055(10)
C207 0.0380(17) 0.0255(19) 0.0199(10) 0.0001(10) 0.0124(10) -0.0064(14)
C208 0.0381(17) 0.0253(19) 0.0199(10) 0.0005(11) 0.0120(10) -0.0066(14)
O203 0.0253(8) 0.0225(9) 0.0222(8) 0.0018(6) 0.0095(6) -0.0001(7)
C209 0.0339(13) 0.0260(17) 0.0316(14) 0.0071(13) 0.0073(11) 0.0025(12)
C210 0.0340(13) 0.0256(17) 0.0314(14) 0.0074(13) 0.0075(11) 0.0026(12)
O204 0.0258(8) 0.0253(8) 0.0266(8) 0.0012(6) 0.0075(6) -0.0022(6)
C211 0.0287(18) 0.0250(15) 0.0285(15) -0.0056(12) 0.0087(13) -0.0011(13)
C212 0.0289(18) 0.0255(15) 0.0281(15) -0.0057(12) 0.0090(13) -0.0011(13)
C213 0.0348(15) 0.028(2) 0.0306(13) -0.0023(14) 0.0167(12) -0.0090(15)
C214 0.0347(15) 0.028(2) 0.0307(13) -0.0025(15) 0.0167(12) -0.0083(15)
O205 0.0184(9) 0.0206(8) 0.0221(8) -0.0014(6) 0.0067(6) 0.0022(7)
C215 0.0296(12) 0.0326(13) 0.0249(13) -0.0085(11) 0.0093(10) -0.0069(10)
C216 0.0295(12) 0.0326(13) 0.0246(13) -0.0082(11) 0.0091(10) -0.0071(11)
O206 0.0304(8) 0.0313(8) 0.0305(8) -0.0010(6) 0.0096(6) -0.0017(6)
C217 0.0361(14) 0.0353(17) 0.0189(11) 0.0065(12) 0.0073(11) -0.0031(13)
C218 0.0363(14) 0.0354(17) 0.0193(11) 0.0064(12) 0.0075(11) -0.0033(13)
Cl1 0.0486(4) 0.0405(4) 0.0393(4) -0.0058(3) 0.0178(4) -0.0003(3)
Cl2 0.0494(4) 0.0282(4) 0.0472(4) -0.0066(3) 0.0199(4) -0.0017(3)
C1 0.0222(13) 0.0310(15) 0.0391(16) -0.0003(13) 0.0078(12) 0.0036(11)
C2 0.0247(14) 0.0298(15) 0.0400(16) 0.0004(13) 0.0092(12) 0.0038(11)
C3 0.0299(15) 0.0465(19) 0.0371(17) 0.0016(14) 0.0073(13) 0.0041(13)
C4 0.0289(16) 0.051(2) 0.048(2) 0.0181(17) 0.0023(14) 0.0062(14)
C5 0.0241(15) 0.0293(16) 0.069(2) 0.0112(16) 0.0052(15) 0.0055(12)
C6 0.0216(14) 0.0323(16) 0.055(2) -0.0066(15) 0.0068(13) 0.0039(12)
Na3 0.0298(7) 0.0197(6) 0.0214(7) 0.0018(5) 0.0131(5) 0.0019(5)
N301 0.025(5) 0.026(5) 0.029(5) -0.008(5) 0.011(5) -0.018(5)
N302 0.024(5) 0.029(6) 0.033(6) 0.014(5) 0.007(5) -0.014(5)
C301 0.0348(15) 0.028(2) 0.0306(14) -0.0025(15) 0.0168(12) -0.0088(16)
C302 0.0347(15) 0.028(2) 0.0308(13) -0.0024(15) 0.0167(12) -0.0087(16)
O301 0.0194(9) 0.0207(9) 0.0218(9) -0.0011(7) 0.0065(7) 0.0014(7)
C303 0.0295(13) 0.0326(13) 0.0248(13) -0.0084(11) 0.0093(10) -0.0070(11)
C304 0.0296(13) 0.0325(14) 0.0247(13) -0.0084(11) 0.0092(10) -0.0070(11)
O302 0.0304(9) 0.0311(9) 0.0306(9) -0.0008(7) 0.0097(7) -0.0014(7)
C305 0.0362(15) 0.0355(17) 0.0191(11) 0.0065(13) 0.0074(11) -0.0032(13)
C306 0.0361(15) 0.0353(17) 0.0189(11) 0.0064(13) 0.0076(11) -0.0032(13)
C307 0.022(2) 0.0339(18) 0.0365(15) -0.0083(14) 0.0099(16) -0.0014(16)
C308 0.022(2) 0.0337(19) 0.0364(15) -0.0080(14) 0.0097(17) -0.0012(16)
O303 0.0282(10) 0.0282(10) 0.0278(10) 0.0011(7) 0.0095(7) -0.0008(7)
C309 0.0413(15) 0.0261(11) 0.0397(16) 0.0027(11) 0.0160(13) -0.0041(11)
C310 0.0401(14) 0.0259(11) 0.0391(15) 0.0025(10) 0.0163(12) -0.0047(10)
O304 0.0300(10) 0.0294(10) 0.0316(10) 0.0011(7) 0.0099(7) 0.0001(7)
C311 0.0375(14) 0.0258(12) 0.0379(15) 0.0022(11) 0.0174(13) -0.0054(11)
C312 0.0372(14) 0.0258(13) 0.0379(16) 0.0024(12) 0.0176(13) -0.0055(12)
C313 0.0380(17) 0.0255(19) 0.0199(11) 0.0002(11) 0.0123(11) -0.0064(15)
C314 0.0379(17) 0.0253(19) 0.0199(11) 0.0004(11) 0.0122(11) -0.0064(15)
O305 0.0249(9) 0.0232(10) 0.0226(9) 0.0013(7) 0.0092(7) 0.0001(7)
C315 0.0339(13) 0.0259(17) 0.0315(15) 0.0072(13) 0.0075(12) 0.0025(13)
C316 0.0340(13) 0.0258(17) 0.0315(15) 0.0072(13) 0.0075(11) 0.0026(12)
O306 0.0261(9) 0.0257(9) 0.0266(9) 0.0009(7) 0.0079(7) -0.0014(7)
C317 0.0288(18) 0.0253(15) 0.0285(15) -0.0057(13) 0.0086(14) -0.0011(13)
C318 0.0288(18) 0.0254(15) 0.0284(15) -0.0058(12) 0.0088(14) -0.0011(13)
Na4 0.0298(7) 0.0197(6) 0.0214(7) 0.0018(5) 0.0131(5) 0.0019(5)
N401 0.024(5) 0.014(5) 0.022(5) -0.004(4) 0.007(4) -0.006(4)
N402 0.027(6) 0.031(6) 0.023(6) -0.005(6) 0.012(5) -0.010(6)
C401 0.0287(18) 0.0254(15) 0.0282(15) -0.0056(12) 0.0089(14) -0.0012(13)
C402 0.0285(18) 0.0251(15) 0.0284(15) -0.0056(12) 0.0088(14) -0.0013(13)
O401 0.0273(9) 0.0263(9) 0.0269(9) 0.0008(7) 0.0080(7) -0.0003(7)
C403 0.0340(13) 0.0258(17) 0.0315(15) 0.0073(13) 0.0075(11) 0.0026(13)
C404 0.0340(14) 0.0260(17) 0.0317(15) 0.0070(13) 0.0074(12) 0.0025(13)
O402 0.0252(9) 0.0232(9) 0.0228(9) 0.0015(7) 0.0090(7) 0.0002(7)
C405 0.0381(17) 0.0253(19) 0.0199(11) 0.0004(11) 0.0122(11) -0.0065(15)
C406 0.0379(17) 0.0256(19) 0.0199(11) 0.0001(11) 0.0123(11) -0.0064(15)
C407 0.0374(14) 0.0259(12) 0.0380(15) 0.0023(11) 0.0173(13) -0.0055(11)
C408 0.0381(14) 0.0259(11) 0.0382(15) 0.0023(11) 0.0169(12) -0.0054(10)
O403 0.0298(10) 0.0290(10) 0.0314(9) 0.0009(7) 0.0102(7) 0.0005(7)
C409 0.0414(14) 0.0261(11) 0.0398(16) 0.0027(11) 0.0160(13) -0.0043(11)
C410 0.0417(15) 0.0266(12) 0.0400(16) 0.0030(12) 0.0158(14) -0.0038(12)
O404 0.0281(10) 0.0283(9) 0.0279(9) 0.0012(7) 0.0093(7) -0.0011(7)
C411 0.022(2) 0.0338(18) 0.0364(15) -0.0081(14) 0.0097(16) -0.0012(16)
C412 0.022(2) 0.0339(18) 0.0365(15) -0.0082(14) 0.0100(16) -0.0014(16)
C413 0.0363(15) 0.0354(17) 0.0192(11) 0.0064(12) 0.0075(11) -0.0032(13)
C414 0.0361(15) 0.0351(17) 0.0188(11) 0.0065(13) 0.0075(11) -0.0031(13)
O405 0.0307(9) 0.0313(8) 0.0308(8) -0.0008(7) 0.0098(7) -0.0014(7)
C415 0.0296(13) 0.0326(14) 0.0247(13) -0.0084(11) 0.0092(10) -0.0070(11)
C416 0.0296(13) 0.0326(13) 0.0248(13) -0.0084(11) 0.0092(10) -0.0070(11)
O406 0.0182(9) 0.0204(9) 0.0214(8) -0.0010(7) 0.0066(7) 0.0018(7)
C417 0.0348(15) 0.028(2) 0.0308(13) -0.0025(15) 0.0167(12) -0.0086(16)
C418 0.0348(15) 0.028(2) 0.0306(13) -0.0024(15) 0.0168(12) -0.0088(16)

loop_
_atom_type_symbol
_atom_type_description
_atom_type_scat_dispersion_real
_atom_type_scat_dispersion_imag
_atom_type_scat_source
C C 0.0033 0.0016 'International Tables Vol C Tables 4.2.6.8 and 6.1.1.4'
H H 0.0000 0.0000 'International Tables Vol C Tables 4.2.6.8 and 6.1.1.4'
N N 0.0061 0.0033 'International Tables Vol C Tables 4.2.6.8 and 6.1.1.4'
O O 0.0106 0.0060 'International Tables Vol C Tables 4.2.6.8 and 6.1.1.4'
Na Na 0.0362 0.0249 'International Tables Vol C Tables 4.2.6.8 and 6.1.1.4'
Cl Cl 0.1484 0.1585 'International Tables Vol C Tables 4.2.6.8 and 6.1.1.4'
Pb Pb -3.3944 10.1111 'International Tables Vol C Tables 4.2.6.8 and 6.1.1.4'

loop_
_exptl_crystal_face_index_h
_exptl_crystal_face_index_k
_exptl_crystal_face_index_l
_exptl_crystal_face_perp_dist
-5 -1 0 0.0634
4 -5 0 0.0426
0 -1 0 0.0758
0 -5 2 0.0824
0 5 2 0.0851
1 1 -4 0.1071
0 1 0 0.0887
8 14 -19 0.1113

loop_
_geom_angle_atom_site_label_1
_geom_angle_atom_site_label_2
_geom_angle_atom_site_label_3
_geom_angle
N102 Pb1 N101 73.27(7)
N102 Pb1 N103 74.17(7)
N102 Pb1 N104 115.60(7)
N103 Pb1 N101 113.78(7)
N103 Pb1 N104 72.72(7)
N104 Pb1 N101 72.17(7)
C101 N101 Pb1 121.81(15)
C101 N101 C104 108.4(2)
C104 N101 Pb1 121.02(15)
C105 N102 Pb1 124.35(15)
C108 N102 Pb1 124.07(15)
C108 N102 C105 108.68(19)
C109 N103 Pb1 122.89(15)
C109 N103 C112 108.8(2)
C112 N103 Pb1 124.01(15)
C113 N104 Pb1 119.72(15)
C113 N104 C116 108.43(19)
C116 N104 Pb1 120.81(16)
C104 N105 C105 122.9(2)
C109 N106 C108 123.1(2)
C112 N107 C113 123.0(2)
C101 N108 C116 122.8(2)
N101 C101 C102 109.2(2)
N108 C101 N101 128.5(2)
N108 C101 C102 122.4(2)
C103 C102 C101 106.7(2)
C117 C102 C101 131.8(2)
C117 C102 C103 121.4(2)
C102 C103 C104 106.9(2)
C120 C103 C102 120.7(2)
C120 C103 C104 132.4(2)
N101 C104 C103 108.8(2)
N105 C104 N101 127.9(2)
N105 C104 C103 123.2(2)
N102 C105 C106 108.9(2)
N105 C105 N102 128.1(2)
N105 C105 C106 122.9(2)
C107 C106 C105 106.7(2)
C121 C106 C105 132.5(2)
C121 C106 C107 120.6(2)
C106 C107 C108 106.7(2)
C124 C107 C106 120.8(2)
C124 C107 C108 132.3(2)
N102 C108 C107 109.0(2)
N106 C108 N102 128.2(2)
N106 C108 C107 122.6(2)
N103 C109 C110 108.8(2)
N106 C109 N103 128.4(2)
N106 C109 C110 122.5(2)
C111 C110 C109 106.8(2)
C125 C110 C109 132.0(2)
C125 C110 C111 121.1(2)
C110 C111 C112 106.8(2)
C128 C111 C110 120.7(2)
C128 C111 C112 132.4(2)
N103 C112 C111 108.8(2)
N107 C112 N103 128.1(2)
N107 C112 C111 123.1(2)
N104 C113 C114 109.2(2)
N107 C113 N104 127.3(2)
N107 C113 C114 123.3(2)
C115 C114 C113 106.4(2)
C129 C114 C113 132.7(2)
C129 C114 C115 120.9(2)
C114 C115 C116 106.6(2)
C132 C115 C114 120.9(2)
C132 C115 C116 132.5(2)
N104 C116 C115 109.3(2)
N108 C116 N104 127.6(2)
N108 C116 C115 123.1(2)
C102 C117 H117 121.2
C118 C117 C102 117.6(2)
C118 C117 H117 121.2
C117 C118 H118 119.3
C117 C118 C119 121.3(3)
C119 C118 H118 119.3
C118 C119 H119 119.4
C120 C119 C118 121.3(2)
C120 C119 H119 119.4
C103 C120 H120 121.2
C119 C120 C103 117.7(2)
C119 C120 H120 121.2
C106 C121 H121 121.0
C122 C121 C106 118.0(3)
C122 C121 H121 121.0
C121 C122 H122 119.3
C121 C122 C123 121.4(2)
C123 C122 H122 119.3
C122 C123 H123 119.3
C124 C123 C122 121.3(2)
C124 C123 H123 119.3
C107 C124 H124 121.1
C123 C124 C107 117.8(3)
C123 C124 H124 121.1
C110 C125 H125 121.0
C126 C125 C110 117.9(2)
C126 C125 H125 121.0
C125 C126 H126 119.5
C125 C126 C127 121.0(2)
C127 C126 H126 119.5
C126 C127 H127 119.5
C128 C127 C126 121.1(2)
C128 C127 H127 119.5
C111 C128 H128 120.9
C127 C128 C111 118.1(2)
C127 C128 H128 120.9
C114 C129 H129 121.1
C130 C129 C114 117.9(2)
C130 C129 H129 121.1
C129 C130 H130 119.3
C129 C130 C131 121.3(2)
C131 C130 H130 119.3
C130 C131 H131 119.3
C132 C131 C130 121.4(2)
C132 C131 H131 119.3
C115 C132 H132 121.2
C131 C132 C115 117.6(2)
C131 C132 H132 121.2
N202 Na2 N201 177.9
O201 Na2 N201 64.0
O201 Na2 N202 114.4
O201 Na2 O206 82.9
O202 Na2 N201 113.1
O202 Na2 N202 66.9
O202 Na2 O201 68.3
O202 Na2 O206 105.8
O203 Na2 N201 66.6
O203 Na2 N202 115.5
O203 Na2 O201 107.8
O203 Na2 O202 87.7
O203 Na2 O206 165.4
O204 Na2 N201 115.5
O204 Na2 N202 66.1
O204 Na2 O201 177.3
O204 Na2 O202 110.0
O204 Na2 O203 69.8
O204 Na2 O206 99.7
O205 Na2 N201 65.5
O205 Na2 N202 114.1
O205 Na2 O201 105.3
O205 Na2 O202 172.7
O205 Na2 O203 98.0
O205 Na2 O204 76.5
O205 Na2 O206 69.1
O206 Na2 N201 111.6
O206 Na2 N202 66.6
C201 N201 Na2 109.7
C201 N201 C207 111.3
C201 N201 C213 110.4
C207 N201 Na2 105.8
C207 N201 C213 111.3
C213 N201 Na2 108.2
C206 N202 Na2 104.9
C212 N202 Na2 111.0
C212 N202 C206 107.4
C218 N202 Na2 108.1
C218 N202 C206 110.3
C218 N202 C212 114.7
N201 C201 H20A 108.7
N201 C201 H20B 108.7
N201 C201 C202 114.4
H20A C201 H20B 107.6
C202 C201 H20A 108.7
C202 C201 H20B 108.7
C201 C202 H20C 110.4
C201 C202 H20D 110.4
H20C C202 H20D 108.6
O201 C202 C201 106.8
O201 C202 H20C 110.4
O201 C202 H20D 110.4
C202 O201 Na2 119.0
C203 O201 Na2 110.8
C203 O201 C202 112.9
O201 C203 H20E 109.6
O201 C203 H20F 109.6
O201 C203 C204 110.3
H20E C203 H20F 108.1
C204 C203 H20E 109.6
C204 C203 H20F 109.6
C203 C204 H20G 109.5
C203 C204 H20H 109.5
C203 C204 O202 110.7
H20G C204 H20H 108.1
O202 C204 H20G 109.5
O202 C204 H20H 109.5
C204 O202 Na2 108.0
C205 O202 Na2 119.6
C205 O202 C204 114.4
O202 C205 H20I 110.0
O202 C205 H20J 110.0
O202 C205 C206 108.2
H20I C205 H20J 108.4
C206 C205 H20I 110.0
C206 C205 H20J 110.0
N202 C206 H20K 108.7
N202 C206 H20L 108.7
C205 C206 N202 114.3
C205 C206 H20K 108.7
C205 C206 H20L 108.7
H20K C206 H20L 107.6
N201 C207 H20M 108.9
N201 C207 H20N 108.9
N201 C207 C208 113.6
H20M C207 H20N 107.7
C208 C207 H20M 108.9
C208 C207 H20N 108.9
C207 C208 H20O 110.1
C207 C208 H20P 110.1
H20O C208 H20P 108.4
O203 C208 C207 108.2
O203 C208 H20O 110.1
O203 C208 H20P 110.1
C208 O203 Na2 118.3
C208 O203 C209 112.7
C209 O203 Na2 110.9
O203 C209 H20Q 109.4
O203 C209 H20R 109.4
O203 C209 C210 111.3
H20Q C209 H20R 108.0
C210 C209 H20Q 109.4
C210 C209 H20R 109.4
C209 C210 H21A 109.3
C209 C210 H21B 109.3
H21A C210 H21B 108.0
O204 C210 C209 111.4
O204 C210 H21A 109.3
O204 C210 H21B 109.3
C210 O204 Na2 109.7
C211 O204 Na2 118.1
C211 O204 C210 114.1
O204 C211 H21C 108.6
O204 C211 H21D 108.6
O204 C211 C212 114.8
H21C C211 H21D 107.6
C212 C211 H21C 108.6
C212 C211 H21D 108.6
N202 C212 H21E 108.8
N202 C212 H21F 108.8
C211 C212 N202 113.8
C211 C212 H21E 108.8
C211 C212 H21F 108.8
H21E C212 H21F 107.7
N201 C213 H21G 109.3
N201 C213 H21H 109.3
H21G C213 H21H 108.0
C214 C213 N201 111.6
C214 C213 H21G 109.3
C214 C213 H21H 109.3
C213 C214 H21I 110.3
C213 C214 H21J 110.3
H21I C214 H21J 108.5
O205 C214 C213 107.2
O205 C214 H21I 110.3
O205 C214 H21J 110.3
C214 O205 Na2 119.5
C214 O205 C215 112.7
C215 O205 Na2 109.1
O205 C215 H21K 109.4
O205 C215 H21L 109.4
O205 C215 C216 111.1
H21K C215 H21L 108.0
C216 C215 H21K 109.4
C216 C215 H21L 109.4
C215 C216 H21M 109.6
C215 C216 H21N 109.6
H21M C216 H21N 108.1
O206 C216 C215 110.2
O206 C216 H21M 109.6
O206 C216 H21N 109.6
C216 O206 Na2 111.2
C217 O206 Na2 116.8
C217 O206 C216 112.2
O206 C217 H21O 109.3
O206 C217 H21P 109.3
O206 C217 C218 111.7
H21O C217 H21P 107.9
C218 C217 H21O 109.3
C218 C217 H21P 109.3
N202 C218 C217 114.8
N202 C218 H21Q 108.6
N202 C218 H21R 108.6
C217 C218 H21Q 108.6
C217 C218 H21R 108.6
H21Q C218 H21R 107.5
C2 C1 Cl1 120.6(2)
C6 C1 Cl1 119.2(2)
C6 C1 C2 120.3(3)
C1 C2 Cl2 120.6(2)
C3 C2 Cl2 119.6(2)
C3 C2 C1 119.8(3)
C2 C3 H3 120.0
C4 C3 C2 120.0(3)
C4 C3 H3 120.0
C3 C4 H4 120.0
C5 C4 C3 120.0(3)
C5 C4 H4 120.0
C4 C5 H5 119.6
C4 C5 C6 120.8(3)
C6 C5 H5 119.6
C1 C6 C5 119.1(3)
C1 C6 H6 120.4
C5 C6 H6 120.4
N302 Na3 N301 176.3(4)
O301 Na3 N301 64.6(3)
O301 Na3 N302 112.0(4)
O301 Na3 O302 67.5(3)
O301 Na3 O304 176.3(4)
O301 Na3 O306 77.3(3)
O302 Na3 N301 112.0(4)
O302 Na3 N302 66.9(3)
O303 Na3 N301 66.2(3)
O303 Na3 N302 117.1(3)
O303 Na3 O301 112.2(4)
O303 Na3 O302 92.2(4)
O303 Na3 O304 67.7(3)
O303 Na3 O306 166.4(5)
O304 Na3 N301 118.1(4)
O304 Na3 N302 65.4(3)
O304 Na3 O302 108.8(4)
O304 Na3 O306 103.5(4)
O305 Na3 N301 66.7(3)
O305 Na3 N302 113.4(4)
O305 Na3 O301 100.6(4)
O305 Na3 O302 165.9(4)
O305 Na3 O303 99.6(4)
O305 Na3 O304 83.0(4)
O305 Na3 O306 68.3(3)
O306 Na3 N301 112.1(4)
O306 Na3 N302 65.1(3)
O306 Na3 O302 100.7(4)
C301 N301 Na3 110.7(7)
C301 N301 C307 106.5(10)
C301 N301 C313 108.9(10)
C307 N301 Na3 107.2(7)
C307 N301 C313 115.4(10)
C313 N301 Na3 108.1(7)
C306 N302 Na3 107.4(6)
C312 N302 Na3 111.4(6)
C312 N302 C306 110.1(9)
C318 N302 Na3 110.9(6)
C318 N302 C306 109.2(9)
C318 N302 C312 107.9(9)
N301 C301 H30A 108.4
N301 C301 H30B 108.4
N301 C301 C302 115.5(9)
H30A C301 H30B 107.5
C302 C301 H30A 108.4
C302 C301 H30B 108.4
C301 C302 H30C 109.6
C301 C302 H30D 109.6
H30C C302 H30D 108.1
O301 C302 C301 110.5(10)
O301 C302 H30C 109.6
O301 C302 H30D 109.6
C302 O301 Na3 120.8(7)
C302 O301 C303 121.0(11)
C303 O301 Na3 108.4(8)
O301 C303 H30E 108.8
O301 C303 H30F 108.8
O301 C303 C304 113.6(12)
H30E C303 H30F 107.7
C304 C303 H30E 108.8
C304 C303 H30F 108.8
C303 C304 H30G 108.0
C303 C304 H30H 108.0
C303 C304 O302 117.0(10)
H30G C304 H30H 107.3
O302 C304 H30G 108.0
O302 C304 H30H 108.0
C304 O302 Na3 109.1(6)
C305 O302 Na3 114.3(7)
C305 O302 C304 118.1(10)
O302 C305 H30I 109.2
O302 C305 H30J 109.2
O302 C305 C306 112.2(9)
H30I C305 H30J 107.9
C306 C305 H30I 109.2
C306 C305 H30J 109.2
N302 C306 H30K 108.8
N302 C306 H30L 108.8
C305 C306 N302 114.0(9)
C305 C306 H30K 108.8
C305 C306 H30L 108.8
H30K C306 H30L 107.6
N301 C307 H30M 108.7
N301 C307 H30N 108.7
N301 C307 C308 114.2(9)
H30M C307 H30N 107.6
C308 C307 H30M 108.7
C308 C307 H30N 108.7
C307 C308 H30O 109.5
C307 C308 H30P 109.5
H30O C308 H30P 108.1
O303 C308 C307 110.7(9)
O303 C308 H30O 109.5
O303 C308 H30P 109.5
C308 O303 Na3 121.3(6)
C309 O303 Na3 118.5(6)
C309 O303 C308 111.0(8)
O303 C309 H30Q 109.6
O303 C309 H30R 109.6
O303 C309 C310 110.5(9)
H30Q C309 H30R 108.1
C310 C309 H30Q 109.6
C310 C309 H30R 109.6
C309 C310 H31A 109.6
C309 C310 H31B 109.6
C309 C310 O304 110.4(9)
H31A C310 H31B 108.1
O304 C310 H31A 109.6
O304 C310 H31B 109.6
C310 O304 Na3 104.1(6)
C311 O304 Na3 116.6(6)
C311 O304 C310 108.1(8)
O304 C311 H31C 108.7
O304 C311 H31D 108.7
O304 C311 C312 114.4(9)
H31C C311 H31D 107.6
C312 C311 H31C 108.7
C312 C311 H31D 108.7
N302 C312 C311 108.5(8)
N302 C312 H31E 110.0
N302 C312 H31F 110.0
C311 C312 H31E 110.0
C311 C312 H31F 110.0
H31E C312 H31F 108.4
N301 C313 H31G 108.7
N301 C313 H31H 108.7
N301 C313 C314 114.1(10)
H31G C313 H31H 107.6
C314 C313 H31G 108.7
C314 C313 H31H 108.7
C313 C314 H31I 110.0
C313 C314 H31J 110.0
H31I C314 H31J 108.4
O305 C314 C313 108.6(10)
O305 C314 H31I 110.0
O305 C314 H31J 110.0
C314 O305 Na3 117.4(7)
C315 O305 Na3 111.1(6)
C315 O305 C314 111.0(10)
O305 C315 H31K 109.8
O305 C315 H31L 109.8
O305 C315 C316 109.2(11)
H31K C315 H31L 108.3
C316 C315 H31K 109.8
C316 C315 H31L 109.8
C315 C316 H31M 110.2
C315 C316 H31N 110.2
H31M C316 H31N 108.5
O306 C316 C315 107.6(10)
O306 C316 H31M 110.2
O306 C316 H31N 110.2
C316 O306 Na3 109.6(6)
C317 O306 Na3 119.8(6)
C317 O306 C316 124.0(10)
O306 C317 H31O 107.7
O306 C317 H31P 107.7
O306 C317 C318 118.6(10)
H31O C317 H31P 107.1
C318 C317 H31O 107.7
C318 C317 H31P 107.7
N302 C318 H31Q 108.8
N302 C318 H31R 108.8
C317 C318 N302 113.8(9)
C317 C318 H31Q 108.8
C317 C318 H31R 108.8
H31Q C318 H31R 107.7
N402 Na4 N401 178.2(4)
O401 Na4 N401 62.0(2)
O401 Na4 N402 118.8(3)
O402 Na4 N401 114.0(3)
O402 Na4 N402 67.6(3)
O402 Na4 O401 65.4(3)
O403 Na4 N401 65.5(3)
O403 Na4 N402 115.4(3)
O403 Na4 O401 100.6(3)
O403 Na4 O402 88.8(3)
O404 Na4 N401 112.9(3)
O404 Na4 N402 66.5(3)
O404 Na4 O401 169.6(4)
O404 Na4 O402 111.6(3)
O404 Na4 O403 69.1(2)
O404 Na4 O405 81.5(3)
O405 Na4 N401 64.5(3)
O405 Na4 N402 113.7(3)
O405 Na4 O401 103.0(3)
O405 Na4 O402 165.0(3)
O405 Na4 O403 103.2(3)
O406 Na4 N401 110.8(3)
O406 Na4 N402 68.0(3)
O406 Na4 O401 82.5(3)
O406 Na4 O402 98.5(3)
O406 Na4 O403 172.7(4)
O406 Na4 O404 107.9(3)
O406 Na4 O405 69.6(3)
C401 N401 Na4 107.9(6)
C401 N401 C413 106.6(7)
C407 N401 Na4 106.3(6)
C407 N401 C401 116.5(8)
C407 N401 C413 113.4(8)
C413 N401 Na4 105.5(5)
C406 N402 Na4 104.4(6)
C412 N402 Na4 111.6(6)
C412 N402 C406 106.2(8)
C418 N402 Na4 108.8(6)
C418 N402 C406 112.9(8)
C418 N402 C412 112.7(8)
N401 C401 H40A 109.2
N401 C401 H40B 109.2
N401 C401 C402 111.9(8)
H40A C401 H40B 107.9
C402 C401 H40A 109.2
C402 C401 H40B 109.2
C401 C402 H40C 109.1
C401 C402 H40D 109.1
H40C C402 H40D 107.9
O401 C402 C401 112.4(8)
O401 C402 H40C 109.1
O401 C402 H40D 109.1
C402 O401 Na4 124.3(5)
C402 O401 C403 126.7(8)
C403 O401 Na4 109.0(6)
O401 C403 H40E 110.5
O401 C403 H40F 110.5
O401 C403 C404 106.3(9)
H40E C403 H40F 108.7
C404 C403 H40E 110.5
C404 C403 H40F 110.5
C403 C404 H40G 108.9
C403 C404 H40H 108.9
C403 C404 O402 113.5(9)
H40G C404 H40H 107.7
O402 C404 H40G 108.9
O402 C404 H40H 108.9
C404 O402 Na4 112.1(5)
C405 O402 Na4 115.7(6)
C405 O402 C404 111.2(8)
O402 C405 H40I 110.3
O402 C405 H40J 110.3
O402 C405 C406 107.3(8)
H40I C405 H40J 108.5
C406 C405 H40I 110.3
C406 C405 H40J 110.3
N402 C406 H40K 109.5
N402 C406 H40L 109.5
C405 C406 N402 110.8(8)
C405 C406 H40K 109.5
C405 C406 H40L 109.5
H40K C406 H40L 108.1
N401 C407 H40M 108.6
N401 C407 H40N 108.6
N401 C407 C408 114.5(8)
H40M C407 H40N 107.6
C408 C407 H40M 108.6
C408 C407 H40N 108.6
C407 C408 H40O 109.7
C407 C408 H40P 109.7
H40O C408 H40P 108.2
O403 C408 C407 109.7(7)
O403 C408 H40O 109.7
O403 C408 H40P 109.7
C408 O403 Na4 118.7(5)
C409 O403 Na4 115.1(5)
C409 O403 C408 110.2(7)
O403 C409 H40Q 109.9
O403 C409 H40R 109.9
O403 C409 C410 108.8(7)
H40Q C409 H40R 108.3
C410 C409 H40Q 109.9
C410 C409 H40R 109.9
C409 C410 H41A 108.5
C409 C410 H41B 108.5
H41A C410 H41B 107.5
O404 C410 C409 115.0(8)
O404 C410 H41A 108.5
O404 C410 H41B 108.5
C410 O404 Na4 107.8(5)
C411 O404 Na4 114.9(6)
C411 O404 C410 113.6(7)
O404 C411 H41C 109.8
O404 C411 H41D 109.8
O404 C411 C412 109.2(8)
H41C C411 H41D 108.3
C412 C411 H41C 109.8
C412 C411 H41D 109.8
N402 C412 C411 109.8(7)
N402 C412 H41E 109.7
N402 C412 H41F 109.7
C411 C412 H41E 109.7
C411 C412 H41F 109.7
H41E C412 H41F 108.2
N401 C413 H41G 109.8
N401 C413 H41H 109.8
H41G C413 H41H 108.2
C414 C413 N401 109.5(7)
C414 C413 H41G 109.8
C414 C413 H41H 109.8
C413 C414 H41I 111.0
C413 C414 H41J 111.0
H41I C414 H41J 109.0
O405 C414 C413 103.9(8)
O405 C414 H41I 111.0
O405 C414 H41J 111.0
C414 O405 Na4 121.5(6)
C415 O405 Na4 110.5(6)
C415 O405 C414 109.8(8)
O405 C415 H41K 110.2
O405 C415 H41L 110.2
O405 C415 C416 107.8(9)
H41K C415 H41L 108.5
C416 C415 H41K 110.2
C416 C415 H41L 110.2
C415 C416 H41M 109.9
C415 C416 H41N 109.9
H41M C416 H41N 108.3
O406 C416 C415 109.0(9)
O406 C416 H41M 109.9
O406 C416 H41N 109.9
C416 O406 Na4 110.2(5)
C417 O406 Na4 113.7(6)
C417 O406 C416 109.2(8)
O406 C417 H41O 110.5
O406 C417 H41P 110.5
O406 C417 C418 106.4(8)
H41O C417 H41P 108.6
C418 C417 H41O 110.5
C418 C417 H41P 110.5
N402 C418 C417 110.9(8)
N402 C418 H41Q 109.5
N402 C418 H41R 109.5
C417 C418 H41Q 109.5
C417 C418 H41R 109.5
H41Q C418 H41R 108.0

loop_
_geom_bond_atom_site_label_1
_geom_bond_atom_site_label_2
_geom_bond_distance
Pb1 N101 2.379(2)
Pb1 N102 2.3446(19)
Pb1 N103 2.356(2)
Pb1 N104 2.377(2)
N101 C101 1.381(3)
N101 C104 1.384(3)
N102 C105 1.379(3)
N102 C108 1.376(3)
N103 C109 1.381(3)
N103 C112 1.381(3)
N104 C113 1.374(3)
N104 C116 1.377(3)
N105 C104 1.328(3)
N105 C105 1.349(3)
N106 C108 1.341(3)
N106 C109 1.333(3)
N107 C112 1.329(3)
N107 C113 1.344(3)
N108 C101 1.328(3)
N108 C116 1.346(3)
C101 C102 1.456(3)
C102 C103 1.401(3)
C102 C117 1.397(4)
C103 C104 1.460(3)
C103 C120 1.395(4)
C105 C106 1.446(3)
C106 C107 1.408(4)
C106 C121 1.401(3)
C107 C108 1.444(3)
C107 C124 1.401(3)
C109 C110 1.455(3)
C110 C111 1.403(3)
C110 C125 1.393(3)
C111 C112 1.455(3)
C111 C128 1.393(3)
C113 C114 1.453(3)
C114 C115 1.407(3)
C114 C129 1.395(3)
C115 C116 1.448(3)
C115 C132 1.400(3)
C117 H117 0.9300
C117 C118 1.383(4)
C118 H118 0.9300
C118 C119 1.399(4)
C119 H119 0.9300
C119 C120 1.393(4)
C120 H120 0.9300
C121 H121 0.9300
C121 C122 1.381(4)
C122 H122 0.9300
C122 C123 1.401(4)
C123 H123 0.9300
C123 C124 1.383(4)
C124 H124 0.9300
C125 H125 0.9300
C125 C126 1.386(4)
C126 H126 0.9300
C126 C127 1.407(4)
C127 H127 0.9300
C127 C128 1.385(4)
C128 H128 0.9300
C129 H129 0.9300
C129 C130 1.380(4)
C130 H130 0.9300
C130 C131 1.406(4)
C131 H131 0.9300
C131 C132 1.383(4)
C132 H132 0.9300
Na2 N201 2.7337
Na2 N202 2.6654
Na2 O201 2.5725
Na2 O202 2.5614
Na2 O203 2.5317
Na2 O204 2.5227
Na2 O205 2.4687
Na2 O206 2.5917
N201 C201 1.4291
N201 C207 1.4640
N201 C213 1.4996
N202 C206 1.5259
N202 C212 1.4834
N202 C218 1.4449
C201 H20A 0.9700
C201 H20B 0.9700
C201 C202 1.4922
C202 H20C 0.9700
C202 H20D 0.9700
C202 O201 1.4164
O201 C203 1.3792
C203 H20E 0.9700
C203 H20F 0.9700
C203 C204 1.4407
C204 H20G 0.9700
C204 H20H 0.9700
C204 O202 1.5450
O202 C205 1.3612
C205 H20I 0.9700
C205 H20J 0.9700
C205 C206 1.5041
C206 H20K 0.9700
C206 H20L 0.9700
C207 H20M 0.9700
C207 H20N 0.9700
C207 C208 1.5124
C208 H20O 0.9700
C208 H20P 0.9700
C208 O203 1.4354
O203 C209 1.4387
C209 H20Q 0.9700
C209 H20R 0.9700
C209 C210 1.4968
C210 H21A 0.9700
C210 H21B 0.9700
C210 O204 1.4529
O204 C211 1.3609
C211 H21C 0.9700
C211 H21D 0.9700
C211 C212 1.4637
C212 H21E 0.9700
C212 H21F 0.9700
C213 H21G 0.9700
C213 H21H 0.9700
C213 C214 1.4979
C214 H21I 0.9700
C214 H21J 0.9700
C214 O205 1.4247
O205 C215 1.4443
C215 H21K 0.9700
C215 H21L 0.9700
C215 C216 1.5068
C216 H21M 0.9700
C216 H21N 0.9700
C216 O206 1.4443
O206 C217 1.4305
C217 H21O 0.9700
C217 H21P 0.9700
C217 C218 1.4906
C218 H21Q 0.9700
C218 H21R 0.9700
Cl1 C1 1.731(3)
Cl2 C2 1.731(3)
C1 C2 1.393(4)
C1 C6 1.384(4)
C2 C3 1.384(4)
C3 H3 0.9300
C3 C4 1.384(5)
C4 H4 0.9300
C4 C5 1.375(5)
C5 H5 0.9300
C5 C6 1.390(5)
C6 H6 0.9300
Na3 N301 2.712(10)
Na3 N302 2.706(10)
Na3 O301 2.533(9)
Na3 O302 2.606(10)
Na3 O303 2.505(8)
Na3 O304 2.546(9)
Na3 O305 2.500(10)
Na3 O306 2.584(9)
N301 C301 1.455(12)
N301 C307 1.476(12)
N301 C313 1.476(12)
N302 C306 1.513(12)
N302 C312 1.484(12)
N302 C318 1.482(12)
C301 H30A 0.9700
C301 H30B 0.9700
C301 C302 1.500(13)
C302 H30C 0.9700
C302 H30D 0.9700
C302 O301 1.349(13)
O301 C303 1.372(13)
C303 H30E 0.9700
C303 H30F 0.9700
C303 C304 1.443(15)
C304 H30G 0.9700
C304 H30H 0.9700
C304 O302 1.496(13)
O302 C305 1.354(12)
C305 H30I 0.9700
C305 H30J 0.9700
C305 C306 1.491(13)
C306 H30K 0.9700
C306 H30L 0.9700
C307 H30M 0.9700
C307 H30N 0.9700
C307 C308 1.495(13)
C308 H30O 0.9700
C308 H30P 0.9700
C308 O303 1.450(12)
O303 C309 1.382(11)
C309 H30Q 0.9700
C309 H30R 0.9700
C309 C310 1.512(13)
C310 H31A 0.9700
C310 H31B 0.9700
C310 O304 1.518(12)
O304 C311 1.388(12)
C311 H31C 0.9700
C311 H31D 0.9700
C311 C312 1.492(13)
C312 H31E 0.9700
C312 H31F 0.9700
C313 H31G 0.9700
C313 H31H 0.9700
C313 C314 1.483(13)
C314 H31I 0.9700
C314 H31J 0.9700
C314 O305 1.454(13)
O305 C315 1.393(12)
C315 H31K 0.9700
C315 H31L 0.9700
C315 C316 1.547(15)
C316 H31M 0.9700
C316 H31N 0.9700
C316 O306 1.428(12)
O306 C317 1.302(11)
C317 H31O 0.9700
C317 H31P 0.9700
C317 C318 1.481(13)
C318 H31Q 0.9700
C318 H31R 0.9700
Na4 N401 2.782(9)
Na4 N402 2.627(9)
Na4 O401 2.621(8)
Na4 O402 2.564(9)
Na4 O403 2.556(7)
Na4 O404 2.530(8)
Na4 O405 2.534(9)
Na4 O406 2.493(7)
N401 C401 1.421(11)
N401 C407 1.409(11)
N401 C413 1.524(11)
N402 C406 1.517(11)
N402 C412 1.499(11)
N402 C418 1.460(11)
C401 H40A 0.9700
C401 H40B 0.9700
C401 C402 1.568(11)
C402 H40C 0.9700
C402 H40D 0.9700
C402 O401 1.304(10)
O401 C403 1.371(11)
C403 H40E 0.9700
C403 H40F 0.9700
C403 C404 1.464(13)
C404 H40G 0.9700
C404 H40H 0.9700
C404 O402 1.489(11)
O402 C405 1.414(10)
C405 H40I 0.9700
C405 H40J 0.9700
C405 C406 1.495(11)
C406 H40K 0.9700
C406 H40L 0.9700
C407 H40M 0.9700
C407 H40N 0.9700
C407 C408 1.512(11)
C408 H40O 0.9700
C408 H40P 0.9700
C408 O403 1.462(10)
O403 C409 1.378(10)
C409 H40Q 0.9700
C409 H40R 0.9700
C409 C410 1.527(12)
C410 H41A 0.9700
C410 H41B 0.9700
C410 O404 1.464(10)
O404 C411 1.413(10)
C411 H41C 0.9700
C411 H41D 0.9700
C411 C412 1.506(11)
C412 H41E 0.9700
C412 H41F 0.9700
C413 H41G 0.9700
C413 H41H 0.9700
C413 C414 1.523(12)
C414 H41I 0.9700
C414 H41J 0.9700
C414 O405 1.465(11)
O405 C415 1.423(11)
C415 H41K 0.9700
C415 H41L 0.9700
C415 C416 1.544(14)
C416 H41M 0.9700
C416 H41N 0.9700
C416 O406 1.458(11)
O406 C417 1.452(11)
C417 H41O 0.9700
C417 H41P 0.9700
C417 C418 1.530(12)
C418 H41Q 0.9700
C418 H41R 0.9700

loop_
_exptl_oxdiff_crystal_face_indexfrac_h
_exptl_oxdiff_crystal_face_indexfrac_k
_exptl_oxdiff_crystal_face_indexfrac_l
_exptl_oxdiff_crystal_face_x
_exptl_oxdiff_crystal_face_y
_exptl_oxdiff_crystal_face_z
-5.0030 -0.9973 -0.0051 -0.2140 0.1992 -0.0471
4.0041 -5.0082 0.0052 0.2564 -0.0559 0.0226
0.0003 -1.0010 0.0002 0.0147 0.0178 -0.0026
-0.0004 -5.0069 2.0032 0.1050 0.0500 -0.1054
-0.0034 5.0035 2.0012 -0.0419 -0.1285 -0.0793
0.8041 1.0038 -4.0037 -0.0412 0.0317 0.1944
-0.0003 1.0010 -0.0002 -0.0147 -0.0178 0.0026
8.0194 14.0243 -19.0150 -0.1396 -0.1671 0.9850
